data_7108700
loop_
_publ_author_name
'Yong Zheng'
'Qian-Chong Zhang'
'La-Sheng Long'
'Rong-Bin Huang'
'Achim Muller'
'Jurgen Schnack'
'Lan-Sun Zheng'
'Zhiping Zheng'

_publ_section_title
;
 Molybdate templated assembly of Ln12Mo4-type clusters (Ln = Sm, Eu, Gd)
 containing a truncated tetrahedron core
;
_journal_name_full Chem.Commun.
_journal_page_first 36
_journal_paper_doi 10.1039/c2cc36530h
_journal_volume 49
_journal_year 2013
_chemical_formula_sum 'C96 H170 Mo4 N6 O82 Sm12'
_chemical_formula_weight 4908.34
_chemical_name_systematic
;
?
;
_space_group_IT_number 14
_symmetry_cell_setting monoclinic
_symmetry_space_group_name_Hall '-P 2ybc'
_symmetry_space_group_name_H-M 'P 1 21/c 1'
_atom_sites_solution_hydrogens geom
_atom_sites_solution_primary direct
_atom_sites_solution_secondary difmap
_audit_creation_method SHELXL-97
_cell_angle_alpha 90.00
_cell_angle_beta 121.9650(10)
_cell_angle_gamma 90.00
_cell_formula_units_Z 4
_cell_length_a 22.5880(2)
_cell_length_b 27.8310(3)
_cell_length_c 28.6716(4)
_cell_measurement_reflns_used 39819
_cell_measurement_temperature 133(2)
_cell_measurement_theta_max 29.1371
_cell_measurement_theta_min 2.7559
_cell_volume 15291.3(3)
_computing_cell_refinement 'CrysAlis RED'
_computing_data_collection 'CrysAlis CCD'
_computing_data_reduction 'CrysAlis RED'
_computing_molecular_graphics 'SHELXL-97 (Sheldrick, 1997)'
_computing_publication_material 'SHELXL-97 (Sheldrick, 1997)'
_computing_structure_refinement 'SHELXL-97 (Sheldrick, 1997)'
_computing_structure_solution 'SHELXS-97 (Sheldrick, 1990)'
_diffrn_ambient_temperature 133(2)
_diffrn_measured_fraction_theta_full 0.999
_diffrn_measured_fraction_theta_max 0.999
_diffrn_measurement_device_type 'CrysAlis CCD, Oxford Diffraction Ltd.'
_diffrn_measurement_method 'phi and omega scans'
_diffrn_radiation_monochromator graphite
_diffrn_radiation_source 'fine-focus sealed tube'
_diffrn_radiation_type MoK\a
_diffrn_radiation_wavelength 0.71073
_diffrn_reflns_av_R_equivalents 0.0373
_diffrn_reflns_av_sigmaI/netI 0.0458
_diffrn_reflns_limit_h_max 27
_diffrn_reflns_limit_h_min -17
_diffrn_reflns_limit_k_max 33
_diffrn_reflns_limit_k_min -34
_diffrn_reflns_limit_l_max 35
_diffrn_reflns_limit_l_min -35
_diffrn_reflns_number 84191
_diffrn_reflns_theta_full 26.00
_diffrn_reflns_theta_max 26.00
_diffrn_reflns_theta_min 2.76
_exptl_absorpt_coefficient_mu 4.939
_exptl_absorpt_correction_T_max 0.2768
_exptl_absorpt_correction_T_min 0.2427
_exptl_absorpt_correction_type multi-scan
_exptl_absorpt_process_details 'CrysAlis RED'
_exptl_crystal_colour yellow
_exptl_crystal_density_diffrn 2.132
_exptl_crystal_density_meas ?
_exptl_crystal_density_method 'not measured'
_exptl_crystal_description block
_exptl_crystal_F_000 9424
_exptl_crystal_size_max 0.40
_exptl_crystal_size_mid 0.35
_exptl_crystal_size_min 0.35
_platon_squeeze_details
;
SQUEEZE removed 5 disordered water molecules per formula unit. This value is
calculated based upon elemental analysis data.
;
_refine_diff_density_max 3.275
_refine_diff_density_min -1.994
_refine_diff_density_rms 0.205
_refine_ls_extinction_method none
_refine_ls_goodness_of_fit_ref 1.120
_refine_ls_hydrogen_treatment constr
_refine_ls_matrix_type full
_refine_ls_number_parameters 1767
_refine_ls_number_reflns 30040
_refine_ls_number_restraints 18
_refine_ls_restrained_S_all 1.121
_refine_ls_R_factor_all 0.0605
_refine_ls_R_factor_gt 0.0479
_refine_ls_shift/su_max 0.042
_refine_ls_shift/su_mean 0.000
_refine_ls_structure_factor_coef Fsqd
_refine_ls_weighting_details 'calc w=1/[\s^2^(Fo^2^)+(0.0265P)^2^+199.1702P] where P=(Fo^2^+2Fc^2^)/3'
_refine_ls_weighting_scheme calc
_refine_ls_wR_factor_gt 0.1004
_refine_ls_wR_factor_ref 0.1047
_reflns_number_gt 25191
_reflns_number_total 30040
_reflns_threshold_expression >2sigma(I)
_cod_data_source_file c2cc36530h.txt
_cod_data_source_block Complex-3
_cod_depositor_comments
;
The following automatic conversions were performed:

'_exptl_crystal_density_meas' value 'not measured' was changed to '?'
- the value is perceived as not measured.

Automatic conversion script
Id: cif_fix_values 3008 2015-01-20 13:52:24Z robertas 
;
_cod_original_sg_symbol_H-M P2(1)/c
_cod_database_code 7108700

loop_
_symmetry_equiv_pos_as_xyz
'x, y, z'
'-x, y+1/2, -z+1/2'
'-x, -y, -z'
'x, -y-1/2, z-1/2'

loop_
_atom_site_label
_atom_site_type_symbol
_atom_site_fract_x
_atom_site_fract_y
_atom_site_fract_z
_atom_site_U_iso_or_equiv
_atom_site_adp_type
_atom_site_occupancy
_atom_site_symmetry_multiplicity
_atom_site_calc_flag
_atom_site_refinement_flags
Sm1 Sm 0.17976(2) -0.115243(15) 0.391176(15) 0.01290(9) Uani 1 1 d .
Sm2 Sm 0.17503(2) -0.119368(15) 0.254239(16) 0.01431(9) Uani 1 1 d .
Sm3 Sm 0.00152(2) -0.113453(15) 0.252485(16) 0.01386(9) Uani 1 1 d .
Sm4 Sm -0.11705(2) -0.005461(16) 0.213617(16) 0.01495(9) Uani 1 1 d .
Sm5 Sm 0.26174(2) -0.009341(15) 0.486739(16) 0.01372(9) Uani 1 1 d .
Sm6 Sm 0.22440(2) -0.019092(16) 0.192796(16) 0.01499(9) Uani 1 1 d .
Sm7 Sm 0.11436(2) 0.089818(16) 0.156210(16) 0.01547(9) Uani 1 1 d .
Sm8 Sm -0.04858(2) 0.099047(16) 0.161019(16) 0.01566(9) Uani 1 1 d .
Sm9 Sm -0.03719(2) 0.100421(15) 0.301841(16) 0.01391(9) Uani 1 1 d .
Sm10 Sm 0.13969(2) 0.104605(15) 0.430463(16) 0.01405(9) Uani 1 1 d .
Sm11 Sm 0.30857(2) 0.092895(15) 0.429513(16) 0.01464(9) Uani 1 1 d .
Sm12 Sm 0.29482(2) 0.092010(16) 0.293486(16) 0.01524(9) Uani 1 1 d .
Mo1 Mo 0.29522(3) -0.02611(3) 0.37019(3) 0.01402(14) Uani 1 1 d .
Mo2 Mo 0.03668(4) -0.02448(3) 0.16086(3) 0.01506(14) Uani 1 1 d .
Mo3 Mo 0.03641(3) -0.01637(2) 0.36171(3) 0.01291(14) Uani 1 1 d .
Mo4 Mo 0.12793(3) 0.09698(2) 0.29436(3) 0.01216(13) Uani 1 1 d .
N1 N 0.2995(4) -0.1567(3) 0.4530(3) 0.0201(15) Uani 1 1 d .
N2 N 0.1244(4) -0.1573(3) 0.1582(3) 0.0195(15) Uani 1 1 d .
N3 N -0.0737(3) -0.1462(3) 0.2904(3) 0.0177(15) Uani 1 1 d .
N4 N -0.1992(4) -0.0286(3) 0.2463(3) 0.0216(16) Uani 1 1 d .
N5 N 0.3841(3) -0.0416(3) 0.5515(3) 0.0169(15) Uani 1 1 d .
N6 N 0.1796(4) -0.0488(3) 0.0956(3) 0.0218(16) Uani 1 1 d .
C1 C 0.2569(4) -0.1192(3) 0.5295(3) 0.0185(18) Uani 1 1 d .
C2 C 0.2366(5) -0.1125(3) 0.5672(3) 0.0221(19) Uani 1 1 d .
H2A H 0.2025 -0.0888 0.5600 0.027 Uiso 1 1 calc R
C3 C 0.2646(6) -0.1393(4) 0.6145(4) 0.033(2) Uani 1 1 d .
H3A H 0.2504 -0.1334 0.6398 0.040 Uiso 1 1 calc R
C4 C 0.3131(5) -0.1747(4) 0.6255(4) 0.032(2) Uani 1 1 d .
H4A H 0.3325 -0.1930 0.6584 0.038 Uiso 1 1 calc R
C5 C 0.3331(5) -0.1831(3) 0.5886(4) 0.027(2) Uani 1 1 d .
H5A H 0.3665 -0.2075 0.5961 0.032 Uiso 1 1 calc R
C6 C 0.3051(4) -0.1564(3) 0.5398(3) 0.0183(17) Uani 1 1 d .
C7 C 0.3286(5) -0.1686(3) 0.5032(3) 0.0213(18) Uani 1 1 d .
H7A H 0.3697 -0.1875 0.5181 0.026 Uiso 1 1 calc R
C8 C 0.3317(5) -0.1717(3) 0.4223(4) 0.0240(19) Uani 1 1 d .
H8A H 0.3641 -0.1988 0.4414 0.029 Uiso 1 1 calc R
H8B H 0.3584 -0.1447 0.4198 0.029 Uiso 1 1 calc R
C9 C 0.2739(4) -0.1870(3) 0.3652(3) 0.0199(18) Uani 1 1 d .
H9A H 0.2533 -0.2178 0.3681 0.024 Uiso 1 1 calc R
C10 C 0.3011(5) -0.1945(4) 0.3275(4) 0.038(3) Uani 1 1 d .
H10A H 0.3349 -0.1688 0.3338 0.045 Uiso 1 1 calc R
H10B H 0.3256 -0.2258 0.3358 0.045 Uiso 1 1 calc R
C11 C 0.2724(5) -0.1324(3) 0.1972(4) 0.025(2) Uani 1 1 d .
C12 C 0.3445(5) -0.1313(3) 0.2168(4) 0.026(2) Uani 1 1 d .
H12A H 0.3745 -0.1097 0.2453 0.031 Uiso 1 1 calc R
C13 C 0.3714(6) -0.1618(4) 0.1944(5) 0.039(3) Uani 1 1 d .
H13A H 0.4199 -0.1606 0.2080 0.047 Uiso 1 1 calc R
C14 C 0.3307(6) -0.1934(4) 0.1536(5) 0.038(3) Uani 1 1 d .
H14A H 0.3505 -0.2138 0.1388 0.046 Uiso 1 1 calc R
C15 C 0.2598(6) -0.1954(4) 0.1339(4) 0.036(2) Uani 1 1 d .
H15A H 0.2307 -0.2167 0.1047 0.044 Uiso 1 1 calc R
C16 C 0.2303(5) -0.1664(3) 0.1566(4) 0.027(2) Uani 1 1 d .
C17 C 0.1560(5) -0.1714(3) 0.1349(3) 0.0228(19) Uani 1 1 d .
H17A H 0.1287 -0.1866 0.1001 0.027 Uiso 1 1 calc R
C18 C 0.0491(5) -0.1649(3) 0.1301(4) 0.025(2) Uani 1 1 d .
H18A H 0.0343 -0.1896 0.1011 0.030 Uiso 1 1 calc R
H18B H 0.0241 -0.1347 0.1125 0.030 Uiso 1 1 calc R
C19 C 0.0323(4) -0.1812(3) 0.1720(3) 0.0214(19) Uani 1 1 d .
H19A H 0.0512 -0.2143 0.1847 0.026 Uiso 1 1 calc R
C20 C -0.0456(5) -0.1816(4) 0.1482(4) 0.030(2) Uani 1 1 d .
H20A H -0.0668 -0.1517 0.1271 0.037 Uiso 1 1 calc R
H20B H -0.0672 -0.2092 0.1229 0.037 Uiso 1 1 calc R
C21 C -0.1758(4) -0.1161(3) 0.1733(3) 0.0205(18) Uani 1 1 d .
C22 C -0.2243(5) -0.1158(3) 0.1167(4) 0.026(2) Uani 1 1 d .
H22A H -0.2150 -0.0974 0.0933 0.031 Uiso 1 1 calc R
C23 C -0.2860(5) -0.1420(4) 0.0940(4) 0.031(2) Uani 1 1 d .
H23A H -0.3183 -0.1413 0.0554 0.037 Uiso 1 1 calc R
C24 C -0.3005(5) -0.1686(4) 0.1265(4) 0.034(2) Uani 1 1 d .
H24A H -0.3433 -0.1858 0.1108 0.041 Uiso 1 1 calc R
C25 C -0.2530(5) -0.1706(4) 0.1820(4) 0.034(2) Uani 1 1 d .
H25A H -0.2637 -0.1891 0.2044 0.041 Uiso 1 1 calc R
C26 C -0.1890(5) -0.1462(3) 0.2067(4) 0.0223(19) Uani 1 1 d .
C27 C -0.1392(4) -0.1537(3) 0.2647(3) 0.0200(18) Uani 1 1 d .
H27A H -0.1572 -0.1655 0.2859 0.024 Uiso 1 1 calc R
C28 C -0.0317(4) -0.1573(3) 0.3489(3) 0.0219(19) Uani 1 1 d .
H28A H -0.0560 -0.1813 0.3585 0.026 Uiso 1 1 calc R
H28B H -0.0242 -0.1279 0.3708 0.026 Uiso 1 1 calc R
C29 C 0.0376(4) -0.1772(3) 0.3614(4) 0.0217(19) Uani 1 1 d .
H29A H 0.0300 -0.2096 0.3440 0.026 Uiso 1 1 calc R
C30 C 0.0896(5) -0.1816(4) 0.4225(4) 0.027(2) Uani 1 1 d .
H30A H 0.0864 -0.1530 0.4416 0.032 Uiso 1 1 calc R
H30B H 0.0785 -0.2103 0.4369 0.032 Uiso 1 1 calc R
C31 C -0.2921(5) -0.0158(4) 0.1252(4) 0.028(2) Uani 1 1 d .
C32 C -0.3461(5) -0.0114(4) 0.0689(4) 0.032(2) Uani 1 1 d .
H32A H -0.3357 0.0033 0.0441 0.038 Uiso 1 1 calc R
C33 C -0.4129(5) -0.0276(5) 0.0489(4) 0.050(3) Uani 1 1 d .
H33A H -0.4476 -0.0237 0.0111 0.060 Uiso 1 1 calc R
C34 C -0.4300(5) -0.0497(5) 0.0836(5) 0.050(3) Uani 1 1 d .
H34A H -0.4753 -0.0627 0.0695 0.060 Uiso 1 1 calc R
C35 C -0.3805(5) -0.0526(5) 0.1384(5) 0.044(3) Uani 1 1 d .
H35B H -0.3930 -0.0659 0.1625 0.053 Uiso 1 1 calc R
C36 C -0.3122(5) -0.0366(4) 0.1602(4) 0.027(2) Uani 1 1 d .
C37 C -0.2638(5) -0.0386(3) 0.2192(4) 0.026(2) Uani 1 1 d .
H37B H -0.2828 -0.0486 0.2403 0.031 Uiso 1 1 calc R
C38 C -0.1621(5) -0.0283(3) 0.3062(3) 0.0210(19) Uani 1 1 d .
H38B H -0.1294 -0.0558 0.3213 0.025 Uiso 1 1 calc R
H38C H -0.1959 -0.0316 0.3181 0.025 Uiso 1 1 calc R
C39 C -0.1222(4) 0.0184(3) 0.3278(3) 0.0176(17) Uani 1 1 d .
H39A H -0.0906 0.0154 0.3686 0.021 Uiso 1 1 calc R
C40 C -0.1667(4) 0.0627(3) 0.3158(3) 0.0207(18) Uani 1 1 d .
H40A H -0.2017 0.0650 0.2759 0.025 Uiso 1 1 calc R
H40B H -0.1915 0.0612 0.3357 0.025 Uiso 1 1 calc R
C41 C 0.3293(4) -0.0223(3) 0.6242(3) 0.0223(19) Uani 1 1 d .
C42 C 0.3142(5) -0.0142(4) 0.6651(4) 0.032(2) Uani 1 1 d .
H42A H 0.2747 0.0046 0.6570 0.039 Uiso 1 1 calc R
C43 C 0.3568(6) -0.0336(4) 0.7177(4) 0.039(3) Uani 1 1 d .
H43A H 0.3447 -0.0287 0.7444 0.047 Uiso 1 1 calc R
C44 C 0.4157(5) -0.0593(5) 0.7318(4) 0.044(3) Uani 1 1 d .
H44A H 0.4441 -0.0722 0.7678 0.053 Uiso 1 1 calc R
C45 C 0.4327(5) -0.0663(4) 0.6925(4) 0.033(2) Uani 1 1 d .
H45A H 0.4744 -0.0830 0.7023 0.040 Uiso 1 1 calc R
C46 C 0.3900(4) -0.0492(3) 0.6387(3) 0.0237(19) Uani 1 1 d .
C47 C 0.4152(4) -0.0546(3) 0.6019(3) 0.0220(19) Uani 1 1 d .
H47A H 0.4596 -0.0693 0.6168 0.026 Uiso 1 1 calc R
C48 C 0.4260(4) -0.0429(3) 0.5261(3) 0.0206(18) Uani 1 1 d .
H48A H 0.4095 -0.0688 0.4984 0.025 Uiso 1 1 calc R
H48B H 0.4757 -0.0489 0.5544 0.025 Uiso 1 1 calc R
C49 C 0.4179(4) 0.0060(3) 0.4989(3) 0.0163(17) Uani 1 1 d .
H49A H 0.4402 0.0043 0.4767 0.020 Uiso 1 1 calc R
C50 C 0.4503(4) 0.0469(3) 0.5391(3) 0.0199(18) Uani 1 1 d .
H50A H 0.4334 0.0472 0.5646 0.024 Uiso 1 1 calc R
H50B H 0.5018 0.0439 0.5608 0.024 Uiso 1 1 calc R
C51 C 0.3333(5) -0.0368(3) 0.1453(3) 0.024(2) Uani 1 1 d .
C52 C 0.4021(5) -0.0309(4) 0.1591(4) 0.033(2) Uani 1 1 d .
H52A H 0.4347 -0.0164 0.1934 0.039 Uiso 1 1 calc R
C53 C 0.4244(5) -0.0451(4) 0.1252(4) 0.039(3) Uani 1 1 d .
H53A H 0.4715 -0.0401 0.1356 0.047 Uiso 1 1 calc R
C54 C 0.3776(6) -0.0670(5) 0.0752(5) 0.046(3) Uani 1 1 d .
H54A H 0.3930 -0.0779 0.0519 0.056 Uiso 1 1 calc R
C55 C 0.3096(6) -0.0729(4) 0.0598(4) 0.039(3) Uani 1 1 d .
H55A H 0.2777 -0.0868 0.0250 0.047 Uiso 1 1 calc R
C56 C 0.2857(5) -0.0588(3) 0.0938(4) 0.025(2) Uani 1 1 d .
C57 C 0.2112(5) -0.0614(3) 0.0715(4) 0.026(2) Uani 1 1 d .
H57A H 0.1830 -0.0737 0.0353 0.031 Uiso 1 1 calc R
C58 C 0.1033(4) -0.0453(3) 0.0609(3) 0.0202(18) Uani 1 1 d .
H58A H 0.0816 -0.0702 0.0717 0.024 Uiso 1 1 calc R
H58B H 0.0880 -0.0505 0.0220 0.024 Uiso 1 1 calc R
C59 C 0.0811(4) 0.0036(3) 0.0677(3) 0.0191(18) Uani 1 1 d .
H59A H 0.0291 0.0041 0.0486 0.023 Uiso 1 1 calc R
C60 C 0.1036(4) 0.0438(3) 0.0443(3) 0.0213(19) Uani 1 1 d .
H60A H 0.1543 0.0418 0.0590 0.026 Uiso 1 1 calc R
H60B H 0.0781 0.0416 0.0037 0.026 Uiso 1 1 calc R
C61 C -0.0415(5) 0.1615(4) 0.0837(3) 0.026(2) Uani 1 1 d .
C62 C -0.0476(7) 0.1847(5) 0.0339(5) 0.053(3) Uani 1 1 d .
H62A H -0.0084 0.2068 0.0455 0.080 Uiso 1 1 calc R
H62B H -0.0916 0.2026 0.0137 0.080 Uiso 1 1 calc R
H62C H -0.0468 0.1598 0.0100 0.080 Uiso 1 1 calc R
C63 C -0.1396(4) 0.0293(3) 0.0837(3) 0.0193(18) Uani 1 1 d .
C64 C -0.1835(4) -0.0107(4) 0.0462(3) 0.027(2) Uani 1 1 d .
H64A H -0.2052 -0.0003 0.0078 0.041 Uiso 1 1 calc R
H64B H -0.2199 -0.0191 0.0535 0.041 Uiso 1 1 calc R
H64C H -0.1541 -0.0388 0.0525 0.041 Uiso 1 1 calc R
C65 C -0.1871(4) 0.1066(3) 0.1682(3) 0.0189(18) Uani 1 1 d .
C66 C -0.2604(5) 0.1165(4) 0.1527(4) 0.040(3) Uani 1 1 d .
H66A H -0.2826 0.1384 0.1212 0.061 Uiso 1 1 calc R
H66B H -0.2601 0.1313 0.1839 0.061 Uiso 1 1 calc R
H66C H -0.2867 0.0863 0.1429 0.061 Uiso 1 1 calc R
C67 C -0.0749(5) 0.1881(3) 0.2349(3) 0.0199(18) Uani 1 1 d .
C68 C -0.0994(6) 0.2313(3) 0.1999(4) 0.033(2) Uani 1 1 d .
H68A H -0.0641 0.2567 0.2172 0.049 Uiso 1 1 calc R
H68B H -0.1432 0.2424 0.1955 0.049 Uiso 1 1 calc R
H68C H -0.1070 0.2236 0.1638 0.049 Uiso 1 1 calc R
C69 C 0.0435(5) 0.1790(3) 0.4190(4) 0.0218(19) Uani 1 1 d .
C70 C -0.0103(5) 0.2118(3) 0.4163(4) 0.031(2) Uani 1 1 d .
H70A H -0.0329 0.2295 0.3815 0.047 Uiso 1 1 calc R
H70B H 0.0119 0.2345 0.4470 0.047 Uiso 1 1 calc R
H70C H -0.0453 0.1929 0.4185 0.047 Uiso 1 1 calc R
C71 C 0.1217(4) 0.0413(3) 0.5007(3) 0.0161(17) Uani 1 1 d .
C72 C 0.1118(5) 0.0077(4) 0.5362(4) 0.030(2) Uani 1 1 d .
H72A H 0.0895 0.0247 0.5529 0.045 Uiso 1 1 calc R
H72B H 0.1572 -0.0047 0.5652 0.045 Uiso 1 1 calc R
H72C H 0.0821 -0.0191 0.5140 0.045 Uiso 1 1 calc R
C73 C 0.2861(5) 0.1055(3) 0.5435(3) 0.0207(19) Uani 1 1 d .
C74 C 0.3436(6) 0.1089(5) 0.6030(4) 0.045(3) Uani 1 1 d .
H74A H 0.3294 0.1306 0.6223 0.067 Uiso 1 1 calc R
H74B H 0.3860 0.1212 0.6058 0.067 Uiso 1 1 calc R
H74C H 0.3529 0.0769 0.6198 0.067 Uiso 1 1 calc R
C75 C 0.2687(5) 0.1866(3) 0.4489(4) 0.026(2) Uani 1 1 d .
C76 C 0.2461(6) 0.2350(4) 0.4551(5) 0.042(3) Uani 1 1 d .
H76A H 0.2148 0.2318 0.4689 0.062 Uiso 1 1 calc R
H76B H 0.2215 0.2512 0.4193 0.062 Uiso 1 1 calc R
H76C H 0.2871 0.2539 0.4811 0.062 Uiso 1 1 calc R
C77 C 0.3895(5) 0.1604(3) 0.3735(4) 0.030(2) Uani 1 1 d .
C78 C 0.4484(8) 0.1879(6) 0.4174(5) 0.085(6) Uani 1 1 d .
H78A H 0.4309 0.2109 0.4332 0.127 Uiso 1 1 calc R
H78B H 0.4720 0.2053 0.4020 0.127 Uiso 1 1 calc R
H78C H 0.4814 0.1659 0.4461 0.127 Uiso 1 1 calc R
C79 C 0.3914(4) 0.0201(3) 0.3057(3) 0.0194(18) Uani 1 1 d .
C80 C 0.4381(5) -0.0195(4) 0.3108(4) 0.028(2) Uani 1 1 d .
H80A H 0.4868 -0.0095 0.3351 0.043 Uiso 1 1 calc R
H80B H 0.4296 -0.0273 0.2745 0.043 Uiso 1 1 calc R
H80C H 0.4289 -0.0478 0.3263 0.043 Uiso 1 1 calc R
C81 C 0.2874(5) 0.0893(3) 0.1794(4) 0.0229(19) Uani 1 1 d .
C82 C 0.3078(5) 0.0885(4) 0.1373(4) 0.033(2) Uani 1 1 d .
H82A H 0.2802 0.0642 0.1093 0.050 Uiso 1 1 calc R
H82B H 0.3575 0.0807 0.1553 0.050 Uiso 1 1 calc R
H82C H 0.2991 0.1201 0.1198 0.050 Uiso 1 1 calc R
C83 C 0.1962(5) 0.1786(3) 0.1910(4) 0.0241(19) Uani 1 1 d .
C84 C 0.2408(6) 0.2225(4) 0.2094(4) 0.039(3) Uani 1 1 d .
H84A H 0.2132 0.2502 0.2081 0.059 Uiso 1 1 calc R
H84B H 0.2583 0.2282 0.1851 0.059 Uiso 1 1 calc R
H84C H 0.2803 0.2179 0.2471 0.059 Uiso 1 1 calc R
C85 C 0.2268(8) 0.6985(5) 0.2056(7) 0.071(5) Uani 1 1 d .
C86 C 0.1378(9) 0.2754(4) 0.7859(8) 0.076(5) Uani 1 1 d .
C87 C 0.2584(8) 0.7032(5) 0.4843(7) 0.088(6) Uani 1 1 d .
C88 C 0.0481(5) 0.6213(4) 0.0104(4) 0.032(2) Uani 1 1 d .
C89 C 0.4815(11) 0.6534(8) 0.8681(8) 0.106(7) Uani 1 1 d .
C90 C 0.1593(11) 0.3455(9) 0.5008(9) 0.122(8) Uani 1 1 d .
C91 C 0.4762(8) 0.3084(7) 0.7816(7) 0.086(5) Uani 1 1 d .
C92 C 0.3494(10) 0.4154(6) 0.5417(6) 0.079(5) Uani 1 1 d .
C93 C 0.3778(10) 0.3061(5) 0.6264(7) 0.071(4) Uani 1 1 d .
C94 C 0.5545(9) 0.7712(7) 0.9684(8) 0.094(6) Uani 1 1 d .
C95 C 0.1819(13) 0.3684(9) 0.1165(9) 0.127(8) Uani 1 1 d .
C96 C 0.4450(10) 0.5692(6) 0.3805(9) 0.096(6) Uani 1 1 d .
O1 O 0.2311(3) -0.0906(2) 0.4851(2) 0.0164(12) Uani 1 1 d .
O2 O 0.2218(3) -0.1518(2) 0.3426(2) 0.0171(12) Uani 1 1 d .
O3 O 0.2447(3) -0.1937(2) 0.2712(2) 0.0264(14) Uani 1 1 d .
H3B H 0.2148 -0.2223 0.2635 0.032 Uiso 1 1 d R
O4 O 0.2462(3) -0.1011(2) 0.2171(2) 0.0210(13) Uani 1 1 d .
O5 O 0.0632(3) -0.1500(2) 0.2173(2) 0.0206(13) Uani 1 1 d .
O6 O -0.0588(3) -0.1852(2) 0.1917(3) 0.0313(15) Uani 1 1 d .
H6A H -0.0388 -0.2154 0.2124 0.038 Uiso 1 1 d R
O7 O -0.1187(3) -0.0885(2) 0.1946(2) 0.0188(12) Uani 1 1 d .
O8 O 0.0657(3) -0.1462(2) 0.3394(2) 0.0156(12) Uani 1 1 d .
O9 O 0.1576(3) -0.1857(2) 0.4332(3) 0.0266(14) Uani 1 1 d .
H9B H 0.1619 -0.2157 0.4168 0.032 Uiso 1 1 d R
O10 O -0.2286(3) -0.0017(2) 0.1429(2) 0.0258(14) Uani 1 1 d .
O11 O -0.0800(3) 0.0237(2) 0.3052(2) 0.0153(12) Uani 1 1 d .
O12 O -0.1208(3) 0.1040(2) 0.3338(2) 0.0211(13) Uani 1 1 d .
H12B H -0.0942 0.1055 0.3745 0.025 Uiso 1 1 d R
O13 O 0.2868(3) -0.0056(2) 0.5743(2) 0.0202(13) Uani 1 1 d .
O14 O 0.3454(3) 0.0152(2) 0.4627(2) 0.0163(12) Uani 1 1 d .
O15 O 0.4298(3) 0.0899(2) 0.5070(2) 0.0247(14) Uani 1 1 d .
H15C H 0.4375 0.1174 0.5316 0.030 Uiso 1 1 d R
O16 O 0.3136(3) -0.0223(2) 0.1780(2) 0.0261(14) Uani 1 1 d .
O17 O 0.1098(3) 0.0120(2) 0.1245(2) 0.0182(12) Uani 1 1 d .
O18 O 0.0871(3) 0.0879(2) 0.0609(2) 0.0265(14) Uani 1 1 d .
H18D H 0.1134 0.1141 0.0565 0.032 Uiso 1 1 d R
O19 O 0.2503(3) -0.0483(2) 0.4028(2) 0.0176(12) Uani 1 1 d .
O20 O 0.2980(3) 0.0382(2) 0.3600(2) 0.0144(11) Uani 1 1 d .
O21 O 0.2461(3) -0.0488(2) 0.3030(2) 0.0169(12) Uani 1 1 d .
O22 O 0.3756(3) -0.0524(2) 0.3981(2) 0.0215(13) Uani 1 1 d .
O23 O 0.1230(3) -0.0508(2) 0.1974(2) 0.0186(12) Uani 1 1 d .
O24 O 0.0281(3) 0.0408(2) 0.1602(2) 0.0170(12) Uani 1 1 d .
O25 O -0.0024(3) -0.0454(2) 0.1963(2) 0.0187(12) Uani 1 1 d .
O26 O -0.0134(3) -0.0481(2) 0.0962(2) 0.0219(13) Uani 1 1 d .
O27 O -0.0082(3) -0.0425(2) 0.2934(2) 0.0160(12) Uani 1 1 d .
O28 O 0.0519(3) 0.04872(19) 0.3696(2) 0.0136(11) Uani 1 1 d .
O29 O 0.1208(3) -0.0410(2) 0.3941(2) 0.0179(12) Uani 1 1 d .
O30 O 0.0034(3) -0.0377(2) 0.3998(2) 0.0208(13) Uani 1 1 d .
O31 O 0.0799(3) 0.1170(2) 0.2249(2) 0.0158(12) Uani 1 1 d .
O32 O 0.0893(3) 0.1223(2) 0.3293(2) 0.0166(12) Uani 1 1 d .
O33 O 0.2165(3) 0.1155(2) 0.3272(2) 0.0156(12) Uani 1 1 d .
O34 O 0.1249(3) 0.0346(2) 0.2963(2) 0.0152(12) Uani 1 1 d .
O35 O 0.1197(3) -0.08443(19) 0.2987(2) 0.0126(11) Uani 1 1 d .
H35A H 0.1213 -0.0485 0.2983 0.015 Uiso 1 1 calc R
O36 O -0.0208(3) 0.0528(2) 0.2415(2) 0.0164(12) Uani 1 1 d .
H36A H 0.0263 0.0374 0.2597 0.020 Uiso 1 1 calc R
O37 O 0.2061(3) 0.0505(2) 0.4109(2) 0.0164(12) Uani 1 1 d .
H37A H 0.1791 0.0359 0.3733 0.020 Uiso 1 1 calc R
O38 O 0.1909(3) 0.0449(2) 0.2356(2) 0.0160(12) Uani 1 1 d .
H38A H 0.1685 0.0322 0.2553 0.019 Uiso 1 1 calc R
O39 O 0.0047(3) 0.1297(2) 0.1088(2) 0.0231(14) Uani 1 1 d .
O40 O -0.0815(3) 0.1728(2) 0.0990(3) 0.0275(14) Uani 1 1 d .
O41 O -0.1261(3) 0.0660(2) 0.0666(2) 0.0235(14) Uani 1 1 d .
O42 O -0.1142(3) 0.0248(2) 0.1353(2) 0.0196(13) Uani 1 1 d .
O43 O -0.1667(3) 0.1208(2) 0.1381(2) 0.0250(14) Uani 1 1 d .
O44 O -0.1481(3) 0.0838(2) 0.2136(2) 0.0220(13) Uani 1 1 d .
O45 O -0.0385(3) 0.1566(2) 0.2290(2) 0.0196(13) Uani 1 1 d .
O46 O -0.0885(3) 0.1825(2) 0.2721(3) 0.0264(14) Uani 1 1 d .
O47 O 0.0219(3) 0.1430(2) 0.3857(2) 0.0192(12) Uani 1 1 d .
O48 O 0.1063(4) 0.1851(2) 0.4514(3) 0.0347(16) Uani 1 1 d .
O49 O 0.0887(3) 0.0802(2) 0.4853(2) 0.0181(12) Uani 1 1 d .
O50 O 0.1628(3) 0.0307(2) 0.4846(2) 0.0170(12) Uani 1 1 d .
O51 O 0.2291(3) 0.1257(2) 0.5263(2) 0.0236(14) Uani 1 1 d .
O52 O 0.2972(3) 0.0792(2) 0.5120(2) 0.0233(13) Uani 1 1 d .
O53 O 0.2219(3) 0.1538(2) 0.4248(2) 0.0198(13) Uani 1 1 d .
O54 O 0.3305(3) 0.1777(2) 0.4654(3) 0.0336(16) Uani 1 1 d .
O55 O 0.3643(3) 0.1274(2) 0.3874(2) 0.0235(14) Uani 1 1 d .
O56 O 0.3677(4) 0.1679(3) 0.3241(3) 0.0357(17) Uani 1 1 d .
O57 O 0.4145(3) 0.0583(2) 0.3321(2) 0.0261(14) Uani 1 1 d .
O58 O 0.3254(3) 0.0145(2) 0.2731(2) 0.0198(13) Uani 1 1 d .
O59 O 0.3265(3) 0.1091(2) 0.2248(2) 0.0269(14) Uani 1 1 d .
O60 O 0.2301(3) 0.0683(2) 0.1666(2) 0.0228(13) Uani 1 1 d .
O61 O 0.2076(3) 0.1461(2) 0.2267(2) 0.0201(13) Uani 1 1 d .
O62 O 0.1480(4) 0.1730(2) 0.1425(3) 0.0343(16) Uani 1 1 d .
O63 O 0.2020(5) 0.7203(3) 0.2363(5) 0.077(3) Uani 1 1 d .
O64 O 0.0944(6) 0.2739(3) 0.8051(6) 0.093(4) Uani 1 1 d .
O65 O 0.1966(5) 0.7255(3) 0.4636(4) 0.071(3) Uani 1 1 d .
O66 O 0.0477(3) 0.5979(2) 0.0551(2) 0.0271(14) Uani 1 1 d .
O67 O 0.4982(8) 0.6586(4) 0.9205(4) 0.123(6) Uani 1 1 d .
O68 O 0.1004(8) 0.3383(4) 0.5063(5) 0.109(5) Uani 1 1 d .
O69 O 0.4293(6) 0.3321(5) 0.7337(5) 0.099(4) Uani 1 1 d .
O70 O 0.3926(6) 0.3730(4) 0.5620(4) 0.088(3) Uani 1 1 d .
O71 O 0.3364(17) 0.2638(10) 0.6157(11) 0.261(13) Uani 1 1 d .
O72 O 0.4847(6) 0.7499(4) 0.9392(5) 0.081(3) Uani 1 1 d .
O73 O 0.1944(9) 0.3219(5) 0.0913(5) 0.121(5) Uani 1 1 d .
O74 O 0.4697(9) 0.6153(5) 0.3814(8) 0.180(9) Uani 1 1 d .
O1W O 0.1026(9) 0.2550(5) 0.5593(6) 0.147(6) Uani 1 1 d U
O2W O 0.5862(7) 0.2960(5) 0.6709(9) 0.219(11) Uani 1 1 d U
O3W O 0.4283(12) 0.6856(13) 0.4915(11) 0.280(14) Uani 1 1 d U

loop_
_atom_site_aniso_label
_atom_site_aniso_U_11
_atom_site_aniso_U_22
_atom_site_aniso_U_33
_atom_site_aniso_U_23
_atom_site_aniso_U_13
_atom_site_aniso_U_12
Sm1 0.01238(19) 0.0141(2) 0.01212(18) 0.00051(15) 0.00642(15) 0.00022(17)
Sm2 0.0150(2) 0.0166(2) 0.01276(18) -0.00243(16) 0.00828(16) -0.00061(18)
Sm3 0.01253(19) 0.0156(2) 0.01354(18) -0.00116(16) 0.00699(16) -0.00117(17)
Sm4 0.0135(2) 0.0192(2) 0.01233(18) 0.00125(16) 0.00700(16) 0.00040(18)
Sm5 0.01302(19) 0.0171(2) 0.01299(18) 0.00032(16) 0.00819(16) 0.00017(17)
Sm6 0.0134(2) 0.0202(2) 0.01212(18) -0.00217(16) 0.00725(16) -0.00134(18)
Sm7 0.0156(2) 0.0201(2) 0.01269(18) 0.00255(16) 0.00885(16) -0.00010(18)
Sm8 0.0156(2) 0.0204(2) 0.01276(18) 0.00426(16) 0.00872(16) 0.00292(18)
Sm9 0.0156(2) 0.0153(2) 0.01396(18) 0.00270(16) 0.00997(16) 0.00280(17)
Sm10 0.0163(2) 0.0154(2) 0.01340(18) -0.00103(16) 0.00989(16) -0.00033(18)
Sm11 0.0150(2) 0.0173(2) 0.01397(19) -0.00253(16) 0.00924(16) -0.00384(18)
Sm12 0.0144(2) 0.0199(2) 0.01373(19) -0.00098(16) 0.00908(16) -0.00366(18)
Mo1 0.0121(3) 0.0177(4) 0.0138(3) -0.0019(3) 0.0078(3) -0.0015(3)
Mo2 0.0142(3) 0.0193(4) 0.0106(3) 0.0004(3) 0.0058(3) -0.0006(3)
Mo3 0.0145(3) 0.0145(3) 0.0116(3) 0.0008(3) 0.0082(3) 0.0011(3)
Mo4 0.0129(3) 0.0151(3) 0.0107(3) 0.0010(3) 0.0078(3) 0.0003(3)
N1 0.016(4) 0.027(4) 0.017(3) 0.000(3) 0.009(3) 0.002(3)
N2 0.020(4) 0.021(4) 0.019(3) -0.004(3) 0.012(3) 0.000(3)
N3 0.015(4) 0.018(4) 0.021(3) 0.005(3) 0.010(3) 0.001(3)
N4 0.019(4) 0.024(4) 0.023(4) 0.000(3) 0.012(3) 0.002(3)
N5 0.015(3) 0.022(4) 0.013(3) -0.001(3) 0.007(3) -0.004(3)
N6 0.021(4) 0.028(4) 0.017(3) 0.002(3) 0.010(3) 0.003(3)
C1 0.023(4) 0.016(4) 0.013(4) 0.000(3) 0.007(3) -0.006(4)
C2 0.025(5) 0.021(5) 0.021(4) 0.008(4) 0.012(4) 0.004(4)
C3 0.052(7) 0.032(6) 0.029(5) 0.006(4) 0.031(5) 0.000(5)
C4 0.044(6) 0.032(5) 0.018(4) 0.014(4) 0.016(4) 0.005(5)
C5 0.032(5) 0.019(5) 0.023(4) 0.009(4) 0.011(4) 0.008(4)
C6 0.020(4) 0.015(4) 0.017(4) 0.003(3) 0.007(3) 0.000(4)
C7 0.019(4) 0.017(4) 0.027(5) 0.001(4) 0.012(4) 0.002(4)
C8 0.022(5) 0.030(5) 0.027(5) 0.004(4) 0.017(4) 0.006(4)
C9 0.015(4) 0.021(5) 0.020(4) 0.008(3) 0.007(3) 0.006(4)
C10 0.032(6) 0.051(7) 0.029(5) 0.001(5) 0.016(4) 0.017(5)
C11 0.040(6) 0.019(5) 0.025(4) -0.002(4) 0.023(4) 0.002(4)
C12 0.023(5) 0.029(5) 0.031(5) -0.004(4) 0.017(4) 0.000(4)
C13 0.037(6) 0.033(6) 0.063(7) -0.003(5) 0.036(6) 0.008(5)
C14 0.054(7) 0.025(5) 0.062(7) -0.014(5) 0.049(6) -0.001(5)
C15 0.054(7) 0.025(5) 0.045(6) -0.012(5) 0.037(6) -0.009(5)
C16 0.038(6) 0.021(5) 0.031(5) -0.004(4) 0.025(4) 0.000(4)
C17 0.033(5) 0.024(5) 0.015(4) -0.006(4) 0.016(4) -0.005(4)
C18 0.033(5) 0.017(4) 0.022(4) -0.008(4) 0.014(4) -0.002(4)
C19 0.019(4) 0.025(5) 0.018(4) -0.008(4) 0.008(4) -0.007(4)
C20 0.030(5) 0.040(6) 0.021(4) -0.013(4) 0.014(4) -0.005(5)
C21 0.008(4) 0.021(5) 0.023(4) -0.007(4) 0.002(3) -0.003(4)
C22 0.022(5) 0.024(5) 0.029(5) -0.001(4) 0.012(4) -0.003(4)
C23 0.019(5) 0.033(6) 0.028(5) -0.009(4) 0.004(4) -0.004(4)
C24 0.010(4) 0.038(6) 0.032(5) 0.000(4) -0.005(4) -0.008(4)
C25 0.023(5) 0.026(5) 0.049(6) 0.008(5) 0.015(5) -0.007(4)
C26 0.022(5) 0.018(4) 0.030(5) -0.005(4) 0.016(4) -0.002(4)
C27 0.021(5) 0.020(4) 0.023(4) 0.000(3) 0.013(4) -0.003(4)
C28 0.019(4) 0.026(5) 0.021(4) 0.003(4) 0.011(4) 0.000(4)
C29 0.019(4) 0.023(5) 0.027(4) 0.001(4) 0.014(4) -0.002(4)
C30 0.026(5) 0.033(5) 0.023(4) 0.012(4) 0.014(4) 0.001(4)
C31 0.018(5) 0.041(6) 0.021(4) -0.007(4) 0.008(4) 0.001(4)
C32 0.016(4) 0.047(6) 0.024(5) 0.000(4) 0.004(4) 0.007(5)
C33 0.019(5) 0.083(10) 0.031(6) -0.018(6) 0.002(4) 0.008(6)
C34 0.015(5) 0.087(10) 0.042(6) -0.017(6) 0.010(5) -0.008(6)
C35 0.029(6) 0.065(8) 0.046(6) -0.008(6) 0.025(5) -0.008(6)
C36 0.018(5) 0.034(5) 0.029(5) -0.002(4) 0.012(4) 0.002(4)
C37 0.023(5) 0.030(5) 0.031(5) -0.004(4) 0.017(4) -0.003(4)
C38 0.025(5) 0.027(5) 0.023(4) 0.002(4) 0.021(4) -0.002(4)
C39 0.016(4) 0.023(5) 0.021(4) 0.006(3) 0.014(3) 0.005(4)
C40 0.019(4) 0.026(5) 0.024(4) 0.002(4) 0.016(4) 0.002(4)
C41 0.016(4) 0.029(5) 0.018(4) -0.002(4) 0.007(3) -0.009(4)
C42 0.030(5) 0.049(7) 0.020(4) 0.006(4) 0.015(4) 0.007(5)
C43 0.045(6) 0.063(8) 0.020(5) 0.009(5) 0.024(5) 0.001(6)
C44 0.032(6) 0.078(9) 0.020(5) 0.020(5) 0.013(4) 0.010(6)
C45 0.022(5) 0.053(7) 0.022(5) 0.010(4) 0.010(4) 0.008(5)
C46 0.019(4) 0.032(5) 0.015(4) 0.002(4) 0.006(4) 0.002(4)
C47 0.017(4) 0.025(5) 0.020(4) 0.003(4) 0.007(4) 0.001(4)
C48 0.016(4) 0.029(5) 0.021(4) -0.007(4) 0.013(4) -0.006(4)
C49 0.010(4) 0.025(5) 0.018(4) 0.000(3) 0.010(3) -0.002(4)
C50 0.011(4) 0.031(5) 0.016(4) 0.003(4) 0.006(3) 0.003(4)
C51 0.020(4) 0.032(5) 0.019(4) -0.002(4) 0.009(4) 0.003(4)
C52 0.025(5) 0.044(6) 0.032(5) 0.001(5) 0.017(4) 0.003(5)
C53 0.028(5) 0.061(8) 0.039(6) 0.000(5) 0.024(5) 0.001(5)
C54 0.041(6) 0.070(9) 0.047(6) -0.004(6) 0.036(6) 0.016(6)
C55 0.038(6) 0.054(7) 0.030(5) -0.008(5) 0.020(5) 0.008(6)
C56 0.031(5) 0.032(5) 0.024(4) 0.007(4) 0.022(4) 0.010(4)
C57 0.032(5) 0.027(5) 0.023(4) -0.003(4) 0.019(4) 0.003(4)
C58 0.016(4) 0.029(5) 0.015(4) -0.008(4) 0.008(3) -0.003(4)
C59 0.015(4) 0.032(5) 0.011(4) -0.005(3) 0.007(3) -0.007(4)
C60 0.020(4) 0.034(5) 0.015(4) -0.002(4) 0.012(3) 0.001(4)
C61 0.025(5) 0.035(5) 0.018(4) 0.006(4) 0.011(4) 0.006(4)
C62 0.076(9) 0.060(8) 0.047(7) 0.030(6) 0.048(7) 0.027(7)
C63 0.013(4) 0.034(5) 0.016(4) 0.003(4) 0.011(3) 0.004(4)
C64 0.014(4) 0.040(6) 0.020(4) -0.004(4) 0.003(3) -0.009(4)
C65 0.021(4) 0.018(4) 0.014(4) 0.000(3) 0.007(3) 0.008(4)
C66 0.029(6) 0.056(7) 0.039(6) 0.015(5) 0.021(5) 0.012(5)
C67 0.024(5) 0.020(4) 0.021(4) 0.001(3) 0.016(4) 0.001(4)
C68 0.043(6) 0.026(5) 0.041(6) 0.011(4) 0.031(5) 0.009(5)
C69 0.038(5) 0.015(4) 0.026(4) 0.012(4) 0.025(4) 0.006(4)
C70 0.046(6) 0.022(5) 0.040(6) 0.003(4) 0.032(5) 0.008(5)
C71 0.014(4) 0.023(5) 0.011(4) -0.002(3) 0.006(3) -0.003(4)
C72 0.042(6) 0.032(5) 0.027(5) 0.009(4) 0.026(5) 0.004(5)
C73 0.034(5) 0.017(4) 0.021(4) -0.007(3) 0.021(4) -0.007(4)
C74 0.033(6) 0.059(8) 0.030(5) -0.024(5) 0.007(5) -0.009(6)
C75 0.035(6) 0.020(5) 0.035(5) -0.004(4) 0.026(5) -0.002(4)
C76 0.038(6) 0.028(6) 0.063(7) -0.016(5) 0.029(6) -0.009(5)
C77 0.035(6) 0.028(5) 0.029(5) -0.003(4) 0.019(4) -0.012(5)
C78 0.103(12) 0.106(13) 0.034(6) -0.026(7) 0.029(7) -0.089(11)
C79 0.022(4) 0.031(5) 0.011(4) 0.002(3) 0.012(3) -0.003(4)
C80 0.025(5) 0.032(5) 0.028(5) -0.003(4) 0.013(4) 0.002(4)
C81 0.021(5) 0.022(5) 0.034(5) 0.004(4) 0.021(4) -0.003(4)
C82 0.028(5) 0.057(7) 0.024(5) 0.001(5) 0.019(4) -0.009(5)
C83 0.028(5) 0.020(5) 0.026(5) 0.007(4) 0.015(4) 0.004(4)
C84 0.052(7) 0.021(5) 0.033(5) 0.003(4) 0.014(5) -0.014(5)
C85 0.088(11) 0.059(9) 0.114(13) -0.039(9) 0.085(11) -0.029(8)
C86 0.119(14) 0.021(6) 0.147(15) 0.007(8) 0.111(13) 0.006(7)
C87 0.055(9) 0.041(8) 0.104(13) -0.006(8) 0.000(9) 0.008(7)
C88 0.044(6) 0.039(6) 0.025(5) 0.005(4) 0.026(5) 0.000(5)
C89 0.102(15) 0.122(17) 0.096(14) 0.014(12) 0.054(12) 0.043(13)
C90 0.084(14) 0.18(2) 0.104(15) -0.037(15) 0.052(12) 0.021(15)
C91 0.069(10) 0.097(13) 0.077(11) 0.021(9) 0.027(9) 0.055(10)
C92 0.135(15) 0.063(10) 0.071(10) 0.024(8) 0.075(11) 0.041(10)
C93 0.113(13) 0.041(8) 0.083(10) 0.011(7) 0.068(10) 0.011(9)
C94 0.055(10) 0.098(14) 0.118(15) 0.017(11) 0.037(10) 0.003(10)
C95 0.16(2) 0.17(2) 0.100(15) -0.002(15) 0.101(16) 0.030(18)
C96 0.105(15) 0.054(10) 0.135(17) 0.004(10) 0.069(13) -0.011(10)
O1 0.022(3) 0.018(3) 0.009(2) 0.001(2) 0.008(2) 0.000(3)
O2 0.017(3) 0.018(3) 0.016(3) -0.001(2) 0.009(2) 0.003(3)
O3 0.036(4) 0.023(3) 0.020(3) -0.005(3) 0.015(3) 0.000(3)
O4 0.023(3) 0.027(3) 0.020(3) -0.006(3) 0.016(3) 0.002(3)
O5 0.025(3) 0.021(3) 0.016(3) -0.008(2) 0.011(3) -0.003(3)
O6 0.028(4) 0.027(4) 0.045(4) -0.010(3) 0.023(3) -0.002(3)
O7 0.008(3) 0.026(3) 0.019(3) -0.001(2) 0.005(2) -0.003(3)
O8 0.014(3) 0.017(3) 0.015(3) 0.004(2) 0.007(2) -0.001(2)
O9 0.020(3) 0.026(3) 0.035(3) 0.008(3) 0.015(3) -0.001(3)
O10 0.018(3) 0.035(4) 0.020(3) 0.002(3) 0.007(3) -0.001(3)
O11 0.016(3) 0.020(3) 0.015(3) 0.001(2) 0.012(2) -0.002(2)
O12 0.026(3) 0.024(3) 0.021(3) 0.003(2) 0.018(3) 0.001(3)
O13 0.014(3) 0.033(4) 0.016(3) 0.003(3) 0.010(2) 0.005(3)
O14 0.010(3) 0.028(3) 0.012(3) -0.002(2) 0.006(2) -0.001(3)
O15 0.021(3) 0.035(4) 0.011(3) -0.003(3) 0.004(2) -0.009(3)
O16 0.024(3) 0.038(4) 0.024(3) -0.007(3) 0.018(3) -0.005(3)
O17 0.013(3) 0.034(3) 0.010(3) -0.001(2) 0.007(2) -0.001(3)
O18 0.031(4) 0.036(4) 0.017(3) 0.004(3) 0.015(3) 0.005(3)
O19 0.014(3) 0.022(3) 0.015(3) -0.002(2) 0.006(2) -0.004(3)
O20 0.013(3) 0.018(3) 0.012(3) -0.005(2) 0.006(2) -0.004(2)
O21 0.013(3) 0.023(3) 0.013(3) -0.003(2) 0.005(2) -0.003(3)
O22 0.017(3) 0.027(3) 0.021(3) -0.005(3) 0.011(3) -0.002(3)
O23 0.018(3) 0.026(3) 0.015(3) 0.000(2) 0.010(2) 0.000(3)
O24 0.016(3) 0.024(3) 0.015(3) 0.002(2) 0.012(2) 0.000(3)
O25 0.015(3) 0.024(3) 0.018(3) -0.001(2) 0.010(2) -0.002(3)
O26 0.025(3) 0.028(3) 0.014(3) -0.002(2) 0.011(3) -0.004(3)
O27 0.016(3) 0.015(3) 0.017(3) 0.000(2) 0.009(2) 0.000(2)
O28 0.014(3) 0.013(3) 0.013(3) 0.003(2) 0.007(2) 0.005(2)
O29 0.016(3) 0.023(3) 0.017(3) -0.001(2) 0.010(2) 0.000(3)
O30 0.022(3) 0.025(3) 0.019(3) 0.005(2) 0.013(3) 0.002(3)
O31 0.012(3) 0.019(3) 0.018(3) 0.005(2) 0.008(2) 0.002(2)
O32 0.018(3) 0.018(3) 0.016(3) 0.002(2) 0.011(2) 0.000(3)
O33 0.017(3) 0.018(3) 0.013(3) -0.002(2) 0.009(2) -0.006(3)
O34 0.011(3) 0.024(3) 0.011(3) 0.002(2) 0.007(2) 0.004(2)
O35 0.015(3) 0.012(3) 0.013(3) 0.000(2) 0.009(2) -0.001(2)
O36 0.016(3) 0.021(3) 0.016(3) 0.003(2) 0.011(2) 0.001(3)
O37 0.017(3) 0.019(3) 0.017(3) 0.000(2) 0.011(2) -0.003(3)
O38 0.018(3) 0.020(3) 0.014(3) 0.002(2) 0.011(2) -0.003(3)
O39 0.020(3) 0.032(4) 0.024(3) 0.008(3) 0.016(3) 0.006(3)
O40 0.037(4) 0.026(3) 0.030(3) 0.009(3) 0.024(3) 0.007(3)
O41 0.026(3) 0.031(4) 0.011(3) 0.004(2) 0.008(2) -0.003(3)
O42 0.014(3) 0.033(4) 0.013(3) 0.004(2) 0.007(2) 0.000(3)
O43 0.020(3) 0.035(4) 0.018(3) 0.006(3) 0.009(3) 0.006(3)
O44 0.021(3) 0.022(3) 0.021(3) 0.005(2) 0.011(3) 0.006(3)
O45 0.020(3) 0.020(3) 0.022(3) 0.001(2) 0.013(3) 0.004(3)
O46 0.038(4) 0.021(3) 0.031(3) 0.012(3) 0.025(3) 0.010(3)
O47 0.023(3) 0.021(3) 0.016(3) 0.003(2) 0.012(2) 0.003(3)
O48 0.032(4) 0.028(4) 0.042(4) -0.013(3) 0.019(3) -0.001(3)
O49 0.017(3) 0.023(3) 0.020(3) 0.002(2) 0.014(2) 0.006(3)
O50 0.015(3) 0.026(3) 0.010(3) 0.004(2) 0.007(2) 0.001(3)
O51 0.022(3) 0.032(4) 0.019(3) -0.005(3) 0.012(3) -0.002(3)
O52 0.032(4) 0.022(3) 0.022(3) -0.004(3) 0.018(3) -0.004(3)
O53 0.023(3) 0.020(3) 0.020(3) -0.005(2) 0.014(3) -0.007(3)
O54 0.029(4) 0.028(4) 0.048(4) -0.011(3) 0.023(3) -0.007(3)
O55 0.026(3) 0.028(3) 0.021(3) -0.004(3) 0.015(3) -0.011(3)
O56 0.052(5) 0.035(4) 0.027(3) -0.005(3) 0.025(3) -0.019(4)
O57 0.020(3) 0.032(4) 0.025(3) -0.008(3) 0.011(3) -0.005(3)
O58 0.011(3) 0.034(4) 0.010(3) -0.002(2) 0.003(2) -0.002(3)
O59 0.024(3) 0.041(4) 0.021(3) -0.004(3) 0.016(3) -0.008(3)
O60 0.022(3) 0.028(3) 0.026(3) 0.002(3) 0.018(3) 0.003(3)
O61 0.024(3) 0.022(3) 0.020(3) 0.003(2) 0.015(3) 0.000(3)
O62 0.038(4) 0.032(4) 0.025(3) 0.004(3) 0.012(3) -0.008(3)
O63 0.080(7) 0.050(6) 0.150(10) -0.055(6) 0.095(7) -0.037(5)
O64 0.105(9) 0.029(5) 0.189(13) -0.001(6) 0.108(10) -0.009(5)
O65 0.041(5) 0.023(4) 0.113(8) 0.005(5) 0.017(5) -0.010(4)
O66 0.032(4) 0.035(4) 0.017(3) -0.002(3) 0.016(3) -0.009(3)
O67 0.177(14) 0.048(6) 0.051(6) 0.006(5) -0.003(7) 0.043(8)
O68 0.177(14) 0.074(8) 0.103(9) -0.025(7) 0.091(10) 0.018(9)
O69 0.093(9) 0.134(11) 0.079(8) 0.008(7) 0.051(7) 0.058(8)
O70 0.104(9) 0.089(9) 0.075(7) 0.011(6) 0.050(7) 0.021(7)
O71 0.38(4) 0.21(3) 0.23(3) -0.04(2) 0.19(3) -0.07(3)
O72 0.081(8) 0.063(7) 0.103(8) 0.000(6) 0.051(7) -0.001(6)
O73 0.216(16) 0.088(9) 0.094(9) 0.011(7) 0.106(11) -0.021(10)
O74 0.120(13) 0.071(10) 0.24(2) 0.004(11) 0.024(13) 0.014(9)
O1W 0.152(13) 0.087(10) 0.106(10) -0.021(8) 0.003(9) 0.006(9)
O2W 0.052(8) 0.080(10) 0.32(2) -0.096(12) -0.038(10) 0.007(7)
O3W 0.143(17) 0.46(4) 0.24(2) 0.09(2) 0.109(17) 0.02(2)

loop_
_atom_type_symbol
_atom_type_description
_atom_type_scat_dispersion_real
_atom_type_scat_dispersion_imag
_atom_type_scat_source
C C 0.0033 0.0016 'International Tables Vol C Tables 4.2.6.8 and 6.1.1.4'
Mo Mo -1.6832 0.6857 'International Tables Vol C Tables 4.2.6.8 and 6.1.1.4'
N N 0.0061 0.0033 'International Tables Vol C Tables 4.2.6.8 and 6.1.1.4'
O O 0.0106 0.0060 'International Tables Vol C Tables 4.2.6.8 and 6.1.1.4'
Sm Sm -0.1638 3.4418 'International Tables Vol C Tables 4.2.6.8 and 6.1.1.4'
H H 0.0000 0.0000 'International Tables Vol C Tables 4.2.6.8 and 6.1.1.4'

loop_
_geom_angle_atom_site_label_1
_geom_angle_atom_site_label_2
_geom_angle_atom_site_label_3
_geom_angle
O2 Sm1 O8 96.97(19)
O2 Sm1 O19 88.32(19)
O8 Sm1 O19 144.23(19)
O2 Sm1 O1 134.22(19)
O8 Sm1 O1 121.98(18)
O19 Sm1 O1 74.14(18)
O2 Sm1 O35 70.31(18)
O8 Sm1 O35 69.26(17)
O19 Sm1 O35 79.55(18)
O1 Sm1 O35 142.16(18)
O2 Sm1 O29 142.19(19)
O8 Sm1 O29 84.18(19)
O19 Sm1 O29 70.85(19)
O1 Sm1 O29 70.98(18)
O35 Sm1 O29 74.98(17)
O2 Sm1 O9 101.4(2)
O8 Sm1 O9 65.30(19)
O19 Sm1 O9 148.09(19)
O1 Sm1 O9 77.5(2)
O35 Sm1 O9 132.36(19)
O29 Sm1 O9 112.98(19)
O2 Sm1 N1 66.5(2)
O8 Sm1 N1 131.8(2)
O19 Sm1 N1 82.7(2)
O1 Sm1 N1 69.5(2)
O35 Sm1 N1 133.44(19)
O29 Sm1 N1 137.0(2)
O9 Sm1 N1 73.9(2)
O2 Sm1 Sm5 125.78(14)
O8 Sm1 Sm5 134.15(14)
O19 Sm1 Sm5 41.00(13)
O1 Sm1 Sm5 37.12(13)
O35 Sm1 Sm5 107.16(13)
O29 Sm1 Sm5 52.54(13)
O9 Sm1 Sm5 114.26(15)
N1 Sm1 Sm5 85.27(16)
O2 Sm1 Sm2 33.97(14)
O8 Sm1 Sm2 85.22(13)
O19 Sm1 Sm2 79.66(13)
O1 Sm1 Sm2 152.08(13)
O35 Sm1 Sm2 36.58(12)
O29 Sm1 Sm2 109.33(12)
O9 Sm1 Sm2 124.30(15)
N1 Sm1 Sm2 98.00(15)
Sm5 Sm1 Sm2 119.913(13)
O2 Sm1 Sm3 85.53(13)
O8 Sm1 Sm3 33.21(12)
O19 Sm1 Sm3 113.04(13)
O1 Sm1 Sm3 140.24(13)
O35 Sm1 Sm3 36.23(12)
O29 Sm1 Sm3 74.92(13)
O9 Sm1 Sm3 98.09(14)
N1 Sm1 Sm3 147.95(15)
Sm5 Sm1 Sm3 125.283(14)
Sm2 Sm1 Sm3 60.321(10)
O5 Sm2 O2 96.30(19)
O5 Sm2 O23 87.6(2)
O2 Sm2 O23 145.63(19)
O5 Sm2 O4 134.12(19)
O2 Sm2 O4 122.29(19)
O23 Sm2 O4 74.34(19)
O5 Sm2 O35 69.29(18)
O2 Sm2 O35 69.39(18)
O23 Sm2 O35 80.39(18)
O4 Sm2 O35 143.41(19)
O5 Sm2 O21 141.19(19)
O2 Sm2 O21 84.74(19)
O23 Sm2 O21 71.63(19)
O4 Sm2 O21 72.18(18)
O35 Sm2 O21 75.00(18)
O5 Sm2 O3 101.9(2)
O2 Sm2 O3 65.96(18)
O23 Sm2 O3 146.46(19)
O4 Sm2 O3 76.1(2)
O35 Sm2 O3 133.11(18)
O21 Sm2 O3 113.6(2)
O5 Sm2 N2 66.6(2)
O2 Sm2 N2 133.2(2)
O23 Sm2 N2 79.5(2)
O4 Sm2 N2 68.7(2)
O35 Sm2 N2 131.9(2)
O21 Sm2 N2 136.2(2)
O3 Sm2 N2 75.2(2)
O5 Sm2 Sm6 125.32(14)
O2 Sm2 Sm6 135.50(14)
O23 Sm2 Sm6 41.10(13)
O4 Sm2 Sm6 37.29(14)
O35 Sm2 Sm6 108.22(12)
O21 Sm2 Sm6 53.66(12)
O3 Sm2 Sm6 113.21(15)
N2 Sm2 Sm6 82.99(16)
O5 Sm2 Sm1 84.98(13)
O2 Sm2 Sm1 33.13(13)
O23 Sm2 Sm1 114.21(13)
O4 Sm2 Sm1 140.90(14)
O35 Sm2 Sm1 36.50(12)
O21 Sm2 Sm1 74.91(12)
O3 Sm2 Sm1 98.73(13)
N2 Sm2 Sm1 148.44(16)
Sm6 Sm2 Sm1 126.552(14)
O5 Sm2 Sm3 33.49(13)
O2 Sm2 Sm3 84.56(13)
O23 Sm2 Sm3 80.14(13)
O4 Sm2 Sm3 152.69(14)
O35 Sm2 Sm3 35.99(12)
O21 Sm2 Sm3 108.87(13)
O3 Sm2 Sm3 124.45(15)
N2 Sm2 Sm3 97.42(15)
Sm6 Sm2 Sm3 120.464(14)
Sm1 Sm2 Sm3 59.966(10)
O8 Sm3 O5 96.7(2)
O8 Sm3 O27 87.94(19)
O5 Sm3 O27 144.05(19)
O8 Sm3 O35 70.02(18)
O5 Sm3 O35 69.12(18)
O27 Sm3 O35 79.30(18)
O8 Sm3 O7 133.62(19)
O5 Sm3 O7 122.57(19)
O27 Sm3 O7 74.63(19)
O35 Sm3 O7 142.94(19)
O8 Sm3 O25 142.87(19)
O5 Sm3 O25 82.88(19)
O27 Sm3 O25 72.65(18)
O35 Sm3 O25 75.35(18)
O7 Sm3 O25 72.03(19)
O8 Sm3 O6 103.5(2)
O5 Sm3 O6 65.5(2)
O27 Sm3 O6 147.69(19)
O35 Sm3 O6 132.98(19)
O7 Sm3 O6 75.7(2)
O25 Sm3 O6 109.8(2)
O8 Sm3 N3 65.7(2)
O5 Sm3 N3 133.9(2)
O27 Sm3 N3 80.4(2)
O35 Sm3 N3 131.51(19)
O7 Sm3 N3 69.1(2)
O25 Sm3 N3 137.2(2)
O6 Sm3 N3 77.3(2)
O8 Sm3 Sm4 125.09(14)
O5 Sm3 Sm4 135.16(14)
O27 Sm3 Sm4 41.00(13)
O35 Sm3 Sm4 107.57(13)
O7 Sm3 Sm4 37.43(14)
O25 Sm3 Sm4 54.53(13)
O6 Sm3 Sm4 112.75(15)
N3 Sm3 Sm4 83.36(15)
O8 Sm3 Sm1 33.96(13)
O5 Sm3 Sm1 84.53(14)
O27 Sm3 Sm1 79.69(13)
O35 Sm3 Sm1 36.25(12)
O7 Sm3 Sm1 152.36(13)
O25 Sm3 Sm1 109.84(13)
O6 Sm3 Sm1 125.80(16)
N3 Sm3 Sm1 96.86(15)
Sm4 Sm3 Sm1 120.058(14)
O8 Sm3 Sm2 85.24(13)
O5 Sm3 Sm2 33.21(14)
O27 Sm3 Sm2 112.72(13)
O35 Sm3 Sm2 36.10(12)
O7 Sm3 Sm2 141.13(13)
O25 Sm3 Sm2 74.23(13)
O6 Sm3 Sm2 98.44(14)
N3 Sm3 Sm2 148.17(15)
Sm4 Sm3 Sm2 126.037(14)
Sm1 Sm3 Sm2 59.713(10)
O10 Sm4 O7 88.0(2)
O10 Sm4 O42 73.5(2)
O7 Sm4 O42 97.5(2)
O10 Sm4 O11 122.5(2)
O7 Sm4 O11 121.80(19)
O42 Sm4 O11 135.97(19)
O10 Sm4 O36 129.2(2)
O7 Sm4 O36 128.03(18)
O42 Sm4 O36 67.88(18)
O11 Sm4 O36 72.12(17)
O10 Sm4 O27 157.4(2)
O7 Sm4 O27 72.53(18)
O42 Sm4 O27 119.29(18)
O11 Sm4 O27 62.92(18)
O36 Sm4 O27 73.07(18)
O10 Sm4 N4 70.0(2)
O7 Sm4 N4 85.0(2)
O42 Sm4 N4 143.4(2)
O11 Sm4 N4 65.9(2)
O36 Sm4 N4 136.6(2)
O27 Sm4 N4 96.4(2)
O10 Sm4 O44 77.3(2)
O7 Sm4 O44 165.28(18)
O42 Sm4 O44 78.87(19)
O11 Sm4 O44 67.51(18)
O36 Sm4 O44 64.07(18)
O27 Sm4 O44 121.76(18)
N4 Sm4 O44 89.6(2)
O10 Sm4 Sm9 119.36(17)
O7 Sm4 Sm9 151.92(13)
O42 Sm4 Sm9 96.59(14)
O11 Sm4 Sm9 39.39(13)
O36 Sm4 Sm9 39.41(12)
O27 Sm4 Sm9 79.40(12)
N4 Sm4 Sm9 97.84(16)
O44 Sm4 Sm9 42.48(13)
O10 Sm4 Sm3 125.70(17)
O7 Sm4 Sm3 38.29(13)
O42 Sm4 Sm3 100.74(14)
O11 Sm4 Sm3 99.30(13)
O36 Sm4 Sm3 93.51(13)
O27 Sm4 Sm3 37.91(12)
N4 Sm4 Sm3 103.27(16)
O44 Sm4 Sm3 156.24(13)
Sm9 Sm4 Sm3 114.938(14)
O10 Sm4 Sm8 95.74(16)
O7 Sm4 Sm8 126.34(13)
O42 Sm4 Sm8 35.40(14)
O11 Sm4 Sm8 100.72(13)
O36 Sm4 Sm8 35.69(12)
O27 Sm4 Sm8 104.87(12)
N4 Sm4 Sm8 146.08(17)
O44 Sm4 Sm8 56.81(13)
Sm9 Sm4 Sm8 61.542(11)
Sm3 Sm4 Sm8 109.788(13)
O13 Sm5 O1 88.0(2)
O13 Sm5 O14 121.73(19)
O1 Sm5 O14 121.92(19)
O13 Sm5 O50 72.50(18)
O1 Sm5 O50 100.42(19)
O14 Sm5 O50 134.09(19)
O13 Sm5 O37 130.7(2)
O1 Sm5 O37 128.13(18)
O14 Sm5 O37 70.88(18)
O50 Sm5 O37 69.12(17)
O13 Sm5 O19 156.3(2)
O1 Sm5 O19 71.85(18)
O14 Sm5 O19 63.42(18)
O50 Sm5 O19 122.37(17)
O37 Sm5 O19 72.82(18)
O13 Sm5 N5 70.7(2)
O1 Sm5 N5 82.5(2)
O14 Sm5 N5 66.29(19)
O50 Sm5 N5 142.94(19)
O37 Sm5 N5 136.56(19)
O19 Sm5 N5 93.87(19)
O13 Sm5 O52 77.6(2)
O1 Sm5 O52 165.50(17)
O14 Sm5 O52 68.72(19)
O50 Sm5 O52 73.55(19)
O37 Sm5 O52 62.80(18)
O19 Sm5 O52 122.59(18)
N5 Sm5 O52 94.4(2)
O13 Sm5 Sm11 119.52(16)
O1 Sm5 Sm11 151.23(12)
O14 Sm5 Sm11 37.89(14)
O50 Sm5 Sm11 96.22(13)
O37 Sm5 Sm11 39.63(12)
O19 Sm5 Sm11 79.43(13)
N5 Sm5 Sm11 98.05(15)
O52 Sm5 Sm11 43.16(12)
O13 Sm5 Sm1 125.40(16)
O1 Sm5 Sm1 37.88(12)
O14 Sm5 Sm1 99.82(13)
O50 Sm5 Sm1 104.17(13)
O37 Sm5 Sm1 93.53(13)
O19 Sm5 Sm1 37.80(13)
N5 Sm5 Sm1 100.37(15)
O52 Sm5 Sm1 155.75(13)
Sm11 Sm5 Sm1 115.039(13)
O13 Sm5 Sm10 97.30(15)
O1 Sm5 Sm10 128.97(14)
O14 Sm5 Sm10 97.94(14)
O50 Sm5 Sm10 36.75(12)
O37 Sm5 Sm10 35.29(12)
O19 Sm5 Sm10 104.98(13)
N5 Sm5 Sm10 146.88(16)
O52 Sm5 Sm10 52.49(14)
Sm11 Sm5 Sm10 60.212(11)
Sm1 Sm5 Sm10 111.274(13)
O16 Sm6 O4 87.2(2)
O16 Sm6 O58 73.1(2)
O4 Sm6 O58 98.6(2)
O16 Sm6 O17 122.4(2)
O4 Sm6 O17 123.2(2)
O58 Sm6 O17 134.1(2)
O16 Sm6 O38 130.5(2)
O4 Sm6 O38 127.86(17)
O58 Sm6 O38 68.53(19)
O17 Sm6 O38 70.83(18)
O16 Sm6 O23 156.4(2)
O4 Sm6 O23 72.47(19)
O58 Sm6 O23 120.81(18)
O17 Sm6 O23 63.74(18)
O38 Sm6 O23 72.79(18)
O16 Sm6 N6 70.2(2)
O4 Sm6 N6 84.8(2)
O58 Sm6 N6 142.9(2)
O17 Sm6 N6 66.3(2)
O38 Sm6 N6 136.2(2)
O23 Sm6 N6 95.6(2)
O16 Sm6 O60 78.2(2)
O4 Sm6 O60 165.18(18)
O58 Sm6 O60 75.1(2)
O17 Sm6 O60 67.98(19)
O38 Sm6 O60 62.89(17)
O23 Sm6 O60 122.32(18)
N6 Sm6 O60 92.3(2)
O16 Sm6 Sm7 120.55(17)
O4 Sm6 Sm7 151.50(14)
O58 Sm6 Sm7 96.14(15)
O17 Sm6 Sm7 38.00(14)
O38 Sm6 Sm7 38.99(12)
O23 Sm6 Sm7 79.02(13)
N6 Sm6 Sm7 97.91(16)
O60 Sm6 Sm7 43.30(13)
O16 Sm6 Sm2 124.73(17)
O4 Sm6 Sm2 38.12(13)
O58 Sm6 Sm2 101.84(14)
O17 Sm6 Sm2 100.79(13)
O38 Sm6 Sm2 93.22(12)
O23 Sm6 Sm2 38.29(13)
N6 Sm6 Sm2 103.05(17)
O60 Sm6 Sm2 155.59(12)
Sm7 Sm6 Sm2 114.719(13)
O16 Sm6 Sm12 96.50(16)
O4 Sm6 Sm12 126.95(13)
O58 Sm6 Sm12 35.56(14)
O17 Sm6 Sm12 98.93(14)
O38 Sm6 Sm12 36.01(12)
O23 Sm6 Sm12 105.19(13)
N6 Sm6 Sm12 145.91(17)
O60 Sm6 Sm12 53.75(13)
Sm7 Sm6 Sm12 61.035(11)
Sm2 Sm6 Sm12 110.037(12)
O17 Sm7 O38 75.07(19)
O17 Sm7 O39 113.2(2)
O38 Sm7 O39 143.93(18)
O17 Sm7 O24 67.97(18)
O38 Sm7 O24 81.55(18)
O39 Sm7 O24 70.74(19)
O17 Sm7 O18 67.3(2)
O38 Sm7 O18 133.2(2)
O39 Sm7 O18 78.6(2)
O24 Sm7 O18 107.7(2)
O17 Sm7 O62 138.2(2)
O38 Sm7 O62 120.5(2)
O39 Sm7 O62 78.0(2)
O24 Sm7 O62 146.6(2)
O18 Sm7 O62 76.6(2)
O17 Sm7 O61 136.85(19)
O38 Sm7 O61 71.59(19)
O39 Sm7 O61 109.9(2)
O24 Sm7 O61 131.00(17)
O18 Sm7 O61 120.7(2)
O62 Sm7 O61 50.92(19)
O17 Sm7 O60 69.96(19)
O38 Sm7 O60 65.16(18)
O39 Sm7 O60 150.80(19)
O24 Sm7 O60 131.52(19)
O18 Sm7 O60 76.25(19)
O62 Sm7 O60 81.9(2)
O61 Sm7 O60 71.58(19)
O17 Sm7 O31 126.91(18)
O38 Sm7 O31 77.42(17)
O39 Sm7 O31 69.87(18)
O24 Sm7 O31 63.69(18)
O18 Sm7 O31 148.46(19)
O62 Sm7 O31 94.9(2)
O61 Sm7 O31 70.79(17)
O60 Sm7 O31 133.31(18)
O17 Sm7 C83 143.9(2)
O38 Sm7 C83 96.3(2)
O39 Sm7 C83 94.6(2)
O24 Sm7 C83 146.6(2)
O18 Sm7 C83 98.0(2)
O62 Sm7 C83 25.0(2)
O61 Sm7 C83 26.0(2)
O60 Sm7 C83 74.6(2)
O31 Sm7 C83 83.3(2)
O17 Sm7 Sm6 39.99(13)
O38 Sm7 Sm6 41.75(13)
O39 Sm7 Sm6 152.16(15)
O24 Sm7 Sm6 87.80(13)
O18 Sm7 Sm6 91.86(15)
O62 Sm7 Sm6 125.56(17)
O61 Sm7 Sm6 97.45(13)
O60 Sm7 Sm6 43.89(14)
O31 Sm7 Sm6 116.87(12)
C83 Sm7 Sm6 112.75(18)
O17 Sm7 Sm8 103.61(13)
O38 Sm7 Sm8 103.39(13)
O39 Sm7 Sm8 41.05(13)
O24 Sm7 Sm8 38.09(13)
O18 Sm7 Sm8 111.53(15)
O62 Sm7 Sm8 108.81(17)
O61 Sm7 Sm8 110.09(13)
O60 Sm7 Sm8 167.70(13)
O31 Sm7 Sm8 42.05(12)
C83 Sm7 Sm8 112.52(18)
Sm6 Sm7 Sm8 124.632(14)
O24 Sm8 O36 79.87(18)
O24 Sm8 O42 75.33(19)
O36 Sm8 O42 69.12(18)
O24 Sm8 O45 134.01(19)
O36 Sm8 O45 73.73(19)
O42 Sm8 O45 125.97(18)
O24 Sm8 O43 148.8(2)
O36 Sm8 O43 94.74(19)
O42 Sm8 O43 74.1(2)
O45 Sm8 O43 71.4(2)
O24 Sm8 O41 80.46(19)
O36 Sm8 O41 121.24(19)
O42 Sm8 O41 52.41(18)
O45 Sm8 O41 145.5(2)
O43 Sm8 O41 76.3(2)
O24 Sm8 O39 69.22(19)
O36 Sm8 O39 141.67(18)
O42 Sm8 O39 121.14(19)
O45 Sm8 O39 112.4(2)
O43 Sm8 O39 123.41(19)
O41 Sm8 O39 76.14(19)
O24 Sm8 O31 65.19(18)
O36 Sm8 O31 78.20(17)
O42 Sm8 O31 132.26(18)
O45 Sm8 O31 72.90(18)
O43 Sm8 O31 144.14(19)
O41 Sm8 O31 137.35(18)
O39 Sm8 O31 68.70(18)
O24 Sm8 O40 119.01(18)
O36 Sm8 O40 157.69(19)
O42 Sm8 O40 124.7(2)
O45 Sm8 O40 84.15(19)
O43 Sm8 O40 75.1(2)
O41 Sm8 O40 76.2(2)
O39 Sm8 O40 50.78(19)
O31 Sm8 O40 98.29(19)
O24 Sm8 C63 75.9(2)
O36 Sm8 C63 95.5(2)
O42 Sm8 C63 26.6(2)
O45 Sm8 C63 142.6(2)
O43 Sm8 C63 74.1(2)
O41 Sm8 C63 25.8(2)
O39 Sm8 C63 98.3(2)
O31 Sm8 C63 141.1(2)
O40 Sm8 C63 100.5(2)
O24 Sm8 C61 93.8(2)
O36 Sm8 C61 164.1(2)
O42 Sm8 C61 123.7(2)
O45 Sm8 C61 101.5(2)
O43 Sm8 C61 98.1(2)
O41 Sm8 C61 71.4(2)
O39 Sm8 C61 25.9(2)
O31 Sm8 C61 85.9(2)
O40 Sm8 C61 25.3(2)
C63 Sm8 C61 97.1(2)
O24 Sm8 Sm7 39.01(13)
O36 Sm8 Sm7 103.50(13)
O42 Sm8 Sm7 112.56(13)
O45 Sm8 Sm7 113.27(13)
O43 Sm8 Sm7 161.75(13)
O41 Sm8 Sm7 94.18(14)
O39 Sm8 Sm7 38.38(13)
O31 Sm8 Sm7 43.17(12)
O40 Sm8 Sm7 87.65(14)
C63 Sm8 Sm7 104.02(15)
C61 Sm8 Sm7 63.92(18)
O47 Sm9 O36 143.65(19)
O47 Sm9 O11 115.78(18)
O36 Sm9 O11 75.50(18)
O47 Sm9 O28 72.33(19)
O36 Sm9 O28 82.39(18)
O11 Sm9 O28 67.13(18)
O47 Sm9 O44 148.41(19)
O36 Sm9 O44 67.32(19)
O11 Sm9 O44 70.14(19)
O28 Sm9 O44 132.39(19)
O47 Sm9 O46 78.3(2)
O36 Sm9 O46 119.21(19)
O11 Sm9 O46 135.5(2)
O28 Sm9 O46 149.7(2)
O44 Sm9 O46 77.7(2)
O47 Sm9 O12 74.71(19)
O36 Sm9 O12 137.23(19)
O11 Sm9 O12 67.48(19)
O28 Sm9 O12 101.49(18)
O44 Sm9 O12 80.23(19)
O46 Sm9 O12 77.54(19)
O47 Sm9 O45 106.03(19)
O36 Sm9 O45 71.79(18)
O11 Sm9 O45 138.16(18)
O28 Sm9 O45 131.35(17)
O44 Sm9 O45 73.57(18)
O46 Sm9 O45 50.89(18)
O12 Sm9 O45 125.55(18)
O47 Sm9 O32 68.66(18)
O36 Sm9 O32 77.25(18)
O11 Sm9 O32 127.28(18)
O28 Sm9 O32 65.17(17)
O44 Sm9 O32 134.82(17)
O46 Sm9 O32 97.22(19)
O12 Sm9 O32 143.27(18)
O45 Sm9 O32 69.24(17)
O47 Sm9 C67 93.4(2)
O36 Sm9 C67 95.2(2)
O11 Sm9 C67 142.4(2)
O28 Sm9 C67 148.9(2)
O44 Sm9 C67 72.7(2)
O46 Sm9 C67 25.3(2)
O12 Sm9 C67 101.1(2)
O45 Sm9 C67 25.6(2)
O32 Sm9 C67 84.0(2)
O47 Sm9 Mo3 95.59(14)
O36 Sm9 Mo3 68.58(13)
O11 Sm9 Mo3 43.09(13)
O28 Sm9 Mo3 26.46(13)
O44 Sm9 Mo3 106.06(14)
O46 Sm9 Mo3 172.18(13)
O12 Sm9 Mo3 96.19(13)
O45 Sm9 Mo3 136.47(12)
O32 Sm9 Mo3 84.98(12)
C67 Sm9 Mo3 162.12(16)
O47 Sm9 Sm4 155.63(14)
O36 Sm9 Sm4 41.88(13)
O11 Sm9 Sm4 40.74(12)
O28 Sm9 Sm4 88.41(13)
O44 Sm9 Sm4 44.56(14)
O46 Sm9 Sm4 121.91(15)
O12 Sm9 Sm4 95.37(14)
O45 Sm9 Sm4 97.87(13)
O32 Sm9 Sm4 117.14(12)
C67 Sm9 Sm4 110.45(17)
Mo3 Sm9 Sm4 62.859(14)
O53 Sm10 O37 74.76(19)
O53 Sm10 O28 134.35(18)
O37 Sm10 O28 78.51(18)
O53 Sm10 O50 127.64(19)
O37 Sm10 O50 70.84(18)
O28 Sm10 O50 74.57(18)
O53 Sm10 O51 74.40(19)
O37 Sm10 O51 99.52(19)
O28 Sm10 O51 147.05(19)
O50 Sm10 O51 73.8(2)
O53 Sm10 O49 147.09(19)
O37 Sm10 O49 122.34(18)
O28 Sm10 O49 78.52(18)
O50 Sm10 O49 52.24(18)
O51 Sm10 O49 74.99(19)
O53 Sm10 O47 112.05(19)
O37 Sm10 O47 141.00(18)
O28 Sm10 O47 69.98(18)
O50 Sm10 O47 119.63(18)
O51 Sm10 O47 119.43(19)
O49 Sm10 O47 73.64(18)
O53 Sm10 O48 81.3(2)
O37 Sm10 O48 156.0(2)
O28 Sm10 O48 120.7(2)
O50 Sm10 O48 125.4(2)
O51 Sm10 O48 72.4(2)
O49 Sm10 O48 78.2(2)
O47 Sm10 O48 51.3(2)
O53 Sm10 O32 72.80(18)
O37 Sm10 O32 79.12(18)
O28 Sm10 O32 66.24(17)
O50 Sm10 O32 134.39(18)
O51 Sm10 O32 146.31(19)
O49 Sm10 O32 134.27(18)
O47 Sm10 O32 67.62(17)
O48 Sm10 O32 95.1(2)
O53 Sm10 C71 143.9(2)
O37 Sm10 C71 96.8(2)
O28 Sm10 C71 75.0(2)
O50 Sm10 C71 26.3(2)
O51 Sm10 C71 72.6(2)
O49 Sm10 C71 25.9(2)
O47 Sm10 C71 96.6(2)
O48 Sm10 C71 101.9(2)
O32 Sm10 C71 141.1(2)
O53 Sm10 C69 98.5(2)
O37 Sm10 C69 161.9(2)
O28 Sm10 C69 95.7(2)
O50 Sm10 C69 124.5(2)
O51 Sm10 C69 94.5(2)
O49 Sm10 C69 72.2(2)
O47 Sm10 C69 26.4(2)
O48 Sm10 C69 25.1(2)
O32 Sm10 C69 82.9(2)
C71 Sm10 C69 98.2(2)
O53 Sm10 Sm9 114.55(14)
O37 Sm10 Sm9 102.95(13)
O28 Sm10 Sm9 38.79(12)
O50 Sm10 Sm9 110.82(13)
O51 Sm10 Sm9 157.31(14)
O49 Sm10 Sm9 90.26(13)
O47 Sm10 Sm9 38.35(13)
O48 Sm10 Sm9 87.99(16)
O32 Sm10 Sm9 44.06(12)
C71 Sm10 Sm9 101.49(16)
C69 Sm10 Sm9 64.14(19)
O14 Sm11 O55 114.5(2)
O14 Sm11 O37 74.23(19)
O55 Sm11 O37 143.24(19)
O14 Sm11 O20 67.14(18)
O55 Sm11 O20 71.42(19)
O37 Sm11 O20 81.03(18)
O14 Sm11 O15 67.2(2)
O55 Sm11 O15 80.5(2)
O37 Sm11 O15 132.14(19)
O20 Sm11 O15 107.58(19)
O14 Sm11 O54 138.8(2)
O55 Sm11 O54 77.5(2)
O37 Sm11 O54 120.7(2)
O20 Sm11 O54 147.1(2)
O15 Sm11 O54 77.1(2)
O14 Sm11 O53 137.70(18)
O55 Sm11 O53 107.8(2)
O37 Sm11 O53 71.93(19)
O20 Sm11 O53 129.76(18)
O15 Sm11 O53 122.1(2)
O54 Sm11 O53 51.3(2)
O14 Sm11 O52 70.79(18)
O55 Sm11 O52 151.8(2)
O37 Sm11 O52 64.62(19)
O20 Sm11 O52 131.28(19)
O15 Sm11 O52 76.46(19)
O54 Sm11 O52 81.6(2)
O53 Sm11 O52 72.19(19)
O14 Sm11 O33 125.45(18)
O55 Sm11 O33 69.61(19)
O37 Sm11 O33 76.57(17)
O20 Sm11 O33 63.51(18)
O15 Sm11 O33 150.10(18)
O54 Sm11 O33 95.8(2)
O53 Sm11 O33 69.38(17)
O52 Sm11 O33 131.85(18)
O14 Sm11 C75 146.5(2)
O55 Sm11 C75 92.0(2)
O37 Sm11 C75 97.1(2)
O20 Sm11 C75 144.8(2)
O15 Sm11 C75 99.6(2)
O54 Sm11 C75 25.1(2)
O53 Sm11 C75 26.2(2)
O52 Sm11 C75 76.2(2)
O33 Sm11 C75 81.7(2)
O14 Sm11 Sm5 39.76(13)
O55 Sm11 Sm5 153.28(15)
O37 Sm11 Sm5 41.55(13)
O20 Sm11 Sm5 87.44(13)
O15 Sm11 Sm5 90.96(14)
O54 Sm11 Sm5 125.38(16)
O53 Sm11 Sm5 98.25(13)
O52 Sm11 Sm5 43.92(13)
O33 Sm11 Sm5 115.88(12)
C75 Sm11 Sm5 114.46(18)
O14 Sm11 Sm12 103.55(12)
O55 Sm11 Sm12 40.81(14)
O37 Sm11 Sm12 103.12(13)
O20 Sm11 Sm12 38.67(13)
O15 Sm11 Sm12 112.40(14)
O54 Sm11 Sm12 108.79(16)
O53 Sm11 Sm12 108.20(12)
O52 Sm11 Sm12 167.30(14)
O33 Sm11 Sm12 41.96(12)
C75 Sm11 Sm12 109.98(18)
Sm5 Sm11 Sm12 124.754(14)
O20 Sm12 O61 133.60(18)
O20 Sm12 O38 79.41(17)
O61 Sm12 O38 72.88(19)
O20 Sm12 O58 75.17(18)
O61 Sm12 O58 125.42(18)
O38 Sm12 O58 69.53(18)
O20 Sm12 O59 148.8(2)
O61 Sm12 O59 72.9(2)
O38 Sm12 O59 98.26(18)
O58 Sm12 O59 74.9(2)
O20 Sm12 O55 69.54(18)
O61 Sm12 O55 113.2(2)
O38 Sm12 O55 141.42(18)
O58 Sm12 O55 120.99(19)
O59 Sm12 O55 120.17(19)
O20 Sm12 O57 80.94(19)
O61 Sm12 O57 145.45(19)
O38 Sm12 O57 122.0(2)
O58 Sm12 O57 52.71(19)
O59 Sm12 O57 74.0(2)
O55 Sm12 O57 75.8(2)
O20 Sm12 O33 65.58(18)
O61 Sm12 O33 72.38(18)
O38 Sm12 O33 77.24(17)
O58 Sm12 O33 132.23(18)
O59 Sm12 O33 144.8(2)
O55 Sm12 O33 69.49(18)
O57 Sm12 O33 138.12(18)
O20 Sm12 O56 120.38(19)
O61 Sm12 O56 82.1(2)
O38 Sm12 O56 155.0(2)
O58 Sm12 O56 127.5(2)
O59 Sm12 O56 72.9(2)
O55 Sm12 O56 51.25(19)
O57 Sm12 O56 78.9(2)
O33 Sm12 O56 96.4(2)
O20 Sm12 C79 76.4(2)
O61 Sm12 C79 142.0(2)
O38 Sm12 C79 96.1(2)
O58 Sm12 C79 26.7(2)
O59 Sm12 C79 72.9(2)
O55 Sm12 C79 98.2(2)
O57 Sm12 C79 26.0(2)
O33 Sm12 C79 142.0(2)
O56 Sm12 C79 103.2(2)
O20 Sm12 C77 94.7(2)
O61 Sm12 C77 99.8(2)
O38 Sm12 C77 161.3(2)
O58 Sm12 C77 126.4(2)
O59 Sm12 C77 95.8(2)
O55 Sm12 C77 25.7(2)
O57 Sm12 C77 73.8(2)
O33 Sm12 C77 84.2(2)
O56 Sm12 C77 25.7(2)
C79 Sm12 C77 99.8(3)
O20 Sm12 Sm11 39.11(12)
O61 Sm12 Sm11 113.92(13)
O38 Sm12 Sm11 103.46(12)
O58 Sm12 Sm11 112.27(13)
O59 Sm12 Sm11 158.28(14)
O55 Sm12 Sm11 38.21(13)
O57 Sm12 Sm11 93.82(14)
O33 Sm12 Sm11 44.30(12)
O56 Sm12 Sm11 87.34(14)
C79 Sm12 Sm11 103.97(15)
C77 Sm12 Sm11 63.15(18)
O22 Mo1 O21 105.0(3)
O22 Mo1 O19 111.0(3)
O21 Mo1 O19 104.0(2)
O22 Mo1 O20 112.1(3)
O21 Mo1 O20 103.5(2)
O19 Mo1 O20 119.6(2)
O26 Mo2 O25 104.6(3)
O26 Mo2 O23 111.2(3)
O25 Mo2 O23 104.4(3)
O26 Mo2 O24 111.4(3)
O25 Mo2 O24 104.6(3)
O23 Mo2 O24 119.0(3)
O30 Mo3 O29 104.1(3)
O30 Mo3 O27 111.5(3)
O29 Mo3 O27 104.0(2)
O30 Mo3 O28 112.3(3)
O29 Mo3 O28 103.7(3)
O27 Mo3 O28 119.3(2)
O30 Mo3 O11 84.5(2)
O29 Mo3 O11 171.3(2)
O27 Mo3 O11 71.7(2)
O28 Mo3 O11 72.9(2)
O30 Mo3 Sm9 111.3(2)
O29 Mo3 Sm9 133.92(19)
O27 Mo3 Sm9 89.71(17)
O28 Mo3 Sm9 35.60(16)
O11 Mo3 Sm9 40.23(12)
O34 Mo4 O33 109.0(3)
O34 Mo4 O31 109.7(2)
O33 Mo4 O31 110.4(2)
O34 Mo4 O32 109.7(2)
O33 Mo4 O32 109.6(2)
O31 Mo4 O32 108.3(2)
C7 N1 C8 118.7(7)
C7 N1 Sm1 128.2(6)
C8 N1 Sm1 112.7(5)
C17 N2 C18 118.6(7)
C17 N2 Sm2 129.2(6)
C18 N2 Sm2 112.1(5)
C27 N3 C28 118.7(7)
C27 N3 Sm3 128.9(6)
C28 N3 Sm3 112.4(5)
C37 N4 C38 118.5(7)
C37 N4 Sm4 130.7(6)
C38 N4 Sm4 110.8(5)
C47 N5 C48 116.1(7)
C47 N5 Sm5 131.3(6)
C48 N5 Sm5 112.6(5)
C57 N6 C58 116.4(7)
C57 N6 Sm6 131.9(6)
C58 N6 Sm6 111.3(5)
O1 C1 C2 120.0(8)
O1 C1 C6 122.0(7)
C2 C1 C6 118.0(7)
C3 C2 C1 121.7(9)
C2 C3 C4 120.6(9)
C5 C4 C3 119.3(8)
C4 C5 C6 121.3(9)
C5 C6 C1 119.1(8)
C5 C6 C7 116.9(8)
C1 C6 C7 124.0(7)
N1 C7 C6 126.3(8)
N1 C8 C9 108.1(7)
O2 C9 C10 109.0(7)
O2 C9 C8 109.6(7)
C10 C9 C8 111.6(7)
O3 C10 C9 110.4(8)
O4 C11 C16 122.2(9)
O4 C11 C12 119.6(8)
C16 C11 C12 118.2(8)
C13 C12 C11 120.0(9)
C14 C13 C12 122.3(10)
C13 C14 C15 118.8(9)
C14 C15 C16 121.1(9)
C15 C16 C11 119.4(9)
C15 C16 C17 117.9(8)
C11 C16 C17 122.6(8)
N2 C17 C16 126.0(8)
N2 C18 C19 108.3(7)
O5 C19 C18 109.9(7)
O5 C19 C20 108.1(7)
C18 C19 C20 111.5(7)
O6 C20 C19 109.6(7)
O7 C21 C22 120.0(8)
O7 C21 C26 121.8(7)
C22 C21 C26 118.2(8)
C23 C22 C21 121.0(9)
C24 C23 C22 120.7(9)
C23 C24 C25 119.5(9)
C24 C25 C26 122.0(9)
C25 C26 C21 118.4(8)
C25 C26 C27 118.4(8)
C21 C26 C27 123.2(8)
N3 C27 C26 126.8(8)
N3 C28 C29 108.2(7)
O8 C29 C30 108.2(7)
O8 C29 C28 109.0(7)
C30 C29 C28 112.0(7)
O9 C30 C29 110.4(7)
O10 C31 C32 121.5(9)
O10 C31 C36 122.9(8)
C32 C31 C36 115.7(8)
C33 C32 C31 122.4(10)
C32 C33 C34 120.5(10)
C35 C34 C33 118.7(10)
C34 C35 C36 122.4(10)
C35 C36 C31 120.1(9)
C35 C36 C37 118.9(9)
C31 C36 C37 120.8(8)
N4 C37 C36 128.1(8)
N4 C38 C39 109.4(7)
O11 C39 C40 109.7(6)
O11 C39 C38 107.6(6)
C40 C39 C38 115.3(7)
O12 C40 C39 107.7(6)
O13 C41 C42 119.4(8)
O13 C41 C46 122.7(8)
C42 C41 C46 117.8(8)
C43 C42 C41 120.3(9)
C44 C43 C42 121.9(9)
C43 C44 C45 118.5(9)
C44 C45 C46 121.5(9)
C45 C46 C41 119.8(8)
C45 C46 C47 117.4(8)
C41 C46 C47 122.3(8)
N5 C47 C46 126.9(8)
N5 C48 C49 107.3(7)
O14 C49 C50 109.0(7)
O14 C49 C48 108.3(6)
C50 C49 C48 113.8(7)
O15 C50 C49 106.3(6)
O16 C51 C52 121.0(8)
O16 C51 C56 121.5(8)
C52 C51 C56 117.4(8)
C53 C52 C51 122.5(10)
C52 C53 C54 119.6(10)
C55 C54 C53 119.8(9)
C54 C55 C56 121.6(10)
C55 C56 C51 119.0(9)
C55 C56 C57 117.7(9)
C51 C56 C57 122.7(8)
N6 C57 C56 126.8(8)
N6 C58 C59 109.1(7)
O17 C59 C58 108.5(7)
O17 C59 C60 109.3(7)
C58 C59 C60 113.3(7)
O18 C60 C59 105.9(6)
O40 C61 O39 120.9(8)
O40 C61 C62 120.7(9)
O39 C61 C62 118.3(8)
O40 C61 Sm8 62.1(5)
O39 C61 Sm8 60.3(4)
C62 C61 Sm8 166.4(8)
O41 C63 O42 119.1(8)
O41 C63 C64 122.3(7)
O42 C63 C64 118.5(8)
O41 C63 Sm8 61.2(4)
O42 C63 Sm8 58.0(4)
C64 C63 Sm8 175.2(6)
O43 C65 O44 123.5(8)
O43 C65 C66 119.8(8)
O44 C65 C66 116.7(8)
O46 C67 O45 119.3(8)
O46 C67 C68 120.2(8)
O45 C67 C68 120.5(7)
O46 C67 Sm9 57.6(4)
O45 C67 Sm9 62.0(4)
C68 C67 Sm9 175.7(7)
O48 C69 O47 120.1(8)
O48 C69 C70 122.5(9)
O47 C69 C70 117.4(9)
O48 C69 Sm10 61.1(5)
O47 C69 Sm10 59.7(4)
C70 C69 Sm10 171.4(6)
O49 C71 O50 118.7(7)
O49 C71 C72 120.7(7)
O50 C71 C72 120.6(8)
O49 C71 Sm10 59.9(4)
O50 C71 Sm10 58.8(4)
C72 C71 Sm10 178.8(6)
O51 C73 O52 121.7(8)
O51 C73 C74 120.8(8)
O52 C73 C74 117.4(8)
O54 C75 O53 120.1(8)
O54 C75 C76 121.7(9)
O53 C75 C76 118.2(8)
O54 C75 Sm11 59.5(5)
O53 C75 Sm11 60.6(4)
C76 C75 Sm11 176.4(7)
O56 C77 O55 121.0(9)
O56 C77 C78 121.2(9)
O55 C77 C78 117.7(9)
O56 C77 Sm12 61.7(5)
O55 C77 Sm12 59.9(5)
C78 C77 Sm12 168.7(10)
O57 C79 O58 119.7(8)
O57 C79 C80 121.9(8)
O58 C79 C80 118.4(8)
O57 C79 Sm12 61.4(5)
O58 C79 Sm12 58.3(4)
C80 C79 Sm12 176.5(6)
O59 C81 O60 123.2(8)
O59 C81 C82 119.6(8)
O60 C81 C82 117.2(8)
O62 C83 O61 119.4(8)
O62 C83 C84 121.7(8)
O61 C83 C84 118.9(8)
O62 C83 Sm7 59.5(5)
O61 C83 Sm7 60.1(4)
C84 C83 Sm7 177.3(7)
C1 O1 Sm5 125.0(5)
C1 O1 Sm1 127.1(5)
Sm5 O1 Sm1 105.00(19)
C9 O2 Sm1 123.1(5)
C9 O2 Sm2 123.8(4)
Sm1 O2 Sm2 112.9(2)
C10 O3 Sm2 109.0(5)
C11 O4 Sm6 124.9(5)
C11 O4 Sm2 126.9(5)
Sm6 O4 Sm2 104.6(2)
C19 O5 Sm2 122.5(5)
C19 O5 Sm3 123.4(5)
Sm2 O5 Sm3 113.3(2)
C20 O6 Sm3 105.1(5)
C21 O7 Sm4 124.0(5)
C21 O7 Sm3 127.6(5)
Sm4 O7 Sm3 104.3(2)
C29 O8 Sm3 123.6(5)
C29 O8 Sm1 123.2(5)
Sm3 O8 Sm1 112.8(2)
C30 O9 Sm1 108.1(5)
C31 O10 Sm4 144.5(6)
C39 O11 Sm9 120.1(5)
C39 O11 Sm4 121.9(5)
Sm9 O11 Sm4 99.87(18)
C39 O11 Mo3 112.8(4)
Sm9 O11 Mo3 96.68(19)
Sm4 O11 Mo3 101.15(19)
C40 O12 Sm9 112.0(4)
C41 O13 Sm5 143.1(6)
C49 O14 Sm11 119.3(5)
C49 O14 Sm5 120.7(4)
Sm11 O14 Sm5 102.4(2)
C50 O15 Sm11 115.9(5)
C51 O16 Sm6 145.7(6)
C59 O17 Sm7 120.0(5)
C59 O17 Sm6 120.7(5)
Sm7 O17 Sm6 102.0(2)
C60 O18 Sm7 115.6(5)
Mo1 O19 Sm1 135.8(3)
Mo1 O19 Sm5 122.9(3)
Sm1 O19 Sm5 101.20(19)
Mo1 O20 Sm12 138.9(3)
Mo1 O20 Sm11 118.9(2)
Sm12 O20 Sm11 102.2(2)
Mo1 O21 Sm2 139.2(3)
Mo2 O23 Sm2 135.4(3)
Mo2 O23 Sm6 123.9(3)
Sm2 O23 Sm6 100.6(2)
Mo2 O24 Sm8 138.7(3)
Mo2 O24 Sm7 118.4(3)
Sm8 O24 Sm7 102.9(2)
Mo2 O25 Sm3 141.1(3)
Mo3 O27 Sm3 136.5(3)
Mo3 O27 Sm4 122.2(3)
Sm3 O27 Sm4 101.09(19)
Mo3 O28 Sm10 139.5(3)
Mo3 O28 Sm9 117.9(2)
Sm10 O28 Sm9 102.5(2)
Mo3 O29 Sm1 139.2(3)
Mo4 O31 Sm8 122.3(3)
Mo4 O31 Sm7 120.7(3)
Sm8 O31 Sm7 94.78(18)
Mo4 O32 Sm10 120.5(3)
Mo4 O32 Sm9 121.5(3)
Sm10 O32 Sm9 93.19(17)
Mo4 O33 Sm12 123.1(3)
Mo4 O33 Sm11 121.8(2)
Sm12 O33 Sm11 93.74(18)
Sm3 O35 Sm1 107.52(19)
Sm3 O35 Sm2 107.9(2)
Sm1 O35 Sm2 106.9(2)
Sm9 O36 Sm8 109.8(2)
Sm9 O36 Sm4 98.71(19)
Sm8 O36 Sm4 107.5(2)
Sm10 O37 Sm11 106.9(2)
Sm10 O37 Sm5 107.78(19)
Sm11 O37 Sm5 98.82(19)
Sm7 O38 Sm12 108.9(2)
Sm7 O38 Sm6 99.26(18)
Sm12 O38 Sm6 106.7(2)
C61 O39 Sm7 161.7(6)
C61 O39 Sm8 93.8(5)
Sm7 O39 Sm8 100.6(2)
C61 O40 Sm8 92.6(5)
C63 O41 Sm8 93.0(5)
C63 O42 Sm8 95.4(5)
C63 O42 Sm4 152.6(5)
Sm8 O42 Sm4 109.0(2)
C65 O43 Sm8 119.1(5)
C65 O44 Sm9 136.0(6)
C65 O44 Sm4 120.9(5)
Sm9 O44 Sm4 92.96(19)
C67 O45 Sm8 139.9(5)
C67 O45 Sm9 92.4(5)
Sm8 O45 Sm9 101.7(2)
C67 O46 Sm9 97.1(5)
C69 O47 Sm9 159.1(5)
C69 O47 Sm10 93.9(5)
Sm9 O47 Sm10 100.5(2)
C69 O48 Sm10 93.8(5)
C71 O49 Sm10 94.2(4)
C71 O50 Sm10 94.9(5)
C71 O50 Sm5 157.0(5)
Sm10 O50 Sm5 106.33(19)
C73 O51 Sm10 113.6(5)
C73 O52 Sm11 136.2(5)
C73 O52 Sm5 126.6(5)
Sm11 O52 Sm5 92.92(18)
C75 O53 Sm10 145.1(5)
C75 O53 Sm11 93.2(5)
Sm10 O53 Sm11 102.7(2)
C75 O54 Sm11 95.4(6)
C77 O55 Sm11 156.7(6)
C77 O55 Sm12 94.4(5)
Sm11 O55 Sm12 101.0(2)
C77 O56 Sm12 92.6(5)
C79 O57 Sm12 92.6(5)
C79 O58 Sm6 152.8(5)
C79 O58 Sm12 95.0(5)
Sm6 O58 Sm12 109.2(2)
C81 O59 Sm12 113.7(5)
C81 O60 Sm7 138.2(6)
C81 O60 Sm6 123.1(5)
Sm7 O60 Sm6 92.81(19)
C83 O61 Sm12 143.8(6)
C83 O61 Sm7 93.9(5)
Sm12 O61 Sm7 103.4(2)
C83 O62 Sm7 95.6(5)

loop_
_geom_bond_atom_site_label_1
_geom_bond_atom_site_label_2
_geom_bond_distance
Sm1 O2 2.297(5)
Sm1 O8 2.353(5)
Sm1 O19 2.359(6)
Sm1 O1 2.400(5)
Sm1 O35 2.407(5)
Sm1 O29 2.484(6)
Sm1 O9 2.486(6)
Sm1 N1 2.590(7)
Sm1 Sm5 3.7751(6)
Sm1 Sm2 3.8724(5)
Sm1 Sm3 3.8824(6)
Sm2 O5 2.323(6)
Sm2 O2 2.349(5)
Sm2 O23 2.377(6)
Sm2 O4 2.405(5)
Sm2 O35 2.412(5)
Sm2 O21 2.452(6)
Sm2 O3 2.487(6)
Sm2 N2 2.583(7)
Sm2 Sm6 3.7704(6)
Sm2 Sm3 3.8962(6)
Sm3 O8 2.307(5)
Sm3 O5 2.341(6)
Sm3 O27 2.367(5)
Sm3 O35 2.406(5)
Sm3 O7 2.417(5)
Sm3 O25 2.456(6)
Sm3 O6 2.524(6)
Sm3 N3 2.619(7)
Sm3 Sm4 3.7800(6)
Sm4 O10 2.250(6)
Sm4 O7 2.371(6)
Sm4 O42 2.430(5)
Sm4 O11 2.434(5)
Sm4 O36 2.482(5)
Sm4 O27 2.527(5)
Sm4 N4 2.563(7)
Sm4 O44 2.582(6)
Sm4 Sm9 3.6749(6)
Sm4 Sm8 3.9492(6)
Sm5 O13 2.265(5)
Sm5 O1 2.358(6)
Sm5 O14 2.427(5)
Sm5 O50 2.469(5)
Sm5 O37 2.489(5)
Sm5 O19 2.525(5)
Sm5 N5 2.541(7)
Sm5 O52 2.575(6)
Sm5 Sm11 3.7074(6)
Sm5 Sm10 3.9434(6)
Sm6 O16 2.269(6)
Sm6 O4 2.361(6)
Sm6 O58 2.412(5)
Sm6 O17 2.432(5)
Sm6 O38 2.497(5)
Sm6 O23 2.522(5)
Sm6 N6 2.547(7)
Sm6 O60 2.569(6)
Sm6 Sm7 3.7020(6)
Sm6 Sm12 3.9450(6)
Sm7 O17 2.330(6)
Sm7 O38 2.360(5)
Sm7 O39 2.377(6)
Sm7 O24 2.430(5)
Sm7 O18 2.462(5)
Sm7 O62 2.532(7)
Sm7 O61 2.542(6)
Sm7 O60 2.542(6)
Sm7 O31 2.584(5)
Sm7 C83 2.926(9)
Sm7 Sm8 3.7641(6)
Sm8 O24 2.382(6)
Sm8 O36 2.416(5)
Sm8 O42 2.420(6)
Sm8 O45 2.439(6)
Sm8 O43 2.462(6)
Sm8 O41 2.494(6)
Sm8 O39 2.515(5)
Sm8 O31 2.530(5)
Sm8 O40 2.555(6)
Sm8 C63 2.842(9)
Sm8 C61 2.888(9)
Sm9 O47 2.359(6)
Sm9 O36 2.360(5)
Sm9 O11 2.367(5)
Sm9 O28 2.399(5)
Sm9 O44 2.485(6)
Sm9 O46 2.499(6)
Sm9 O12 2.501(5)
Sm9 O45 2.596(6)
Sm9 O32 2.604(5)
Sm9 C67 2.938(8)
Sm9 Mo3 3.6406(8)
Sm10 O53 2.382(6)
Sm10 O37 2.392(5)
Sm10 O28 2.394(5)
Sm10 O50 2.459(5)
Sm10 O51 2.469(6)
Sm10 O49 2.483(5)
Sm10 O47 2.501(6)
Sm10 O48 2.536(6)
Sm10 O32 2.542(5)
Sm10 C71 2.863(8)
Sm10 C69 2.891(9)
Sm11 O14 2.331(6)
Sm11 O55 2.360(6)
Sm11 O37 2.393(5)
Sm11 O20 2.417(5)
Sm11 O15 2.449(6)
Sm11 O54 2.517(7)
Sm11 O53 2.538(6)
Sm11 O52 2.539(5)
Sm11 O33 2.621(5)
Sm11 C75 2.908(9)
Sm11 Sm12 3.7450(5)
Sm12 O20 2.394(5)
Sm12 O61 2.412(6)
Sm12 O38 2.421(5)
Sm12 O58 2.429(6)
Sm12 O59 2.471(6)
Sm12 O55 2.493(6)
Sm12 O57 2.499(6)
Sm12 O33 2.509(5)
Sm12 O56 2.534(7)
Sm12 C79 2.844(9)
Sm12 C77 2.874(9)
Mo1 O22 1.713(6)
Mo1 O21 1.754(5)
Mo1 O19 1.813(5)
Mo1 O20 1.821(6)
Mo2 O26 1.712(5)
Mo2 O25 1.762(5)
Mo2 O23 1.810(6)
Mo2 O24 1.826(6)
Mo3 O30 1.721(5)
Mo3 O29 1.758(6)
Mo3 O27 1.813(5)
Mo3 O28 1.836(5)
Mo3 O11 2.504(5)
Mo4 O34 1.739(6)
Mo4 O33 1.778(5)
Mo4 O31 1.780(5)
Mo4 O32 1.784(5)
N1 C7 1.270(11)
N1 C8 1.468(10)
N2 C17 1.270(11)
N2 C18 1.461(11)
N3 C27 1.272(11)
N3 C28 1.458(10)
N4 C37 1.268(11)
N4 C38 1.461(10)
N5 C47 1.281(10)
N5 C48 1.469(10)
N6 C57 1.277(11)
N6 C58 1.466(10)
C1 O1 1.344(9)
C1 C2 1.393(12)
C1 C6 1.416(12)
C2 C3 1.373(12)
C3 C4 1.379(14)
C4 C5 1.375(13)
C5 C6 1.405(11)
C6 C7 1.445(12)
C8 C9 1.517(12)
C9 O2 1.399(10)
C9 C10 1.514(12)
C10 O3 1.433(11)
C11 O4 1.338(10)
C11 C16 1.409(13)
C11 C12 1.416(13)
C12 C13 1.382(13)
C13 C14 1.360(15)
C14 C15 1.391(15)
C15 C16 1.405(13)
C16 C17 1.454(13)
C18 C19 1.511(12)
C19 O5 1.403(9)
C19 C20 1.515(12)
C20 O6 1.429(11)
C21 O7 1.337(10)
C21 C22 1.398(12)
C21 C26 1.416(12)
C22 C23 1.393(13)
C23 C24 1.358(14)
C24 C25 1.371(13)
C25 C26 1.403(13)
C26 C27 1.449(12)
C28 C29 1.515(12)
C29 O8 1.401(10)
C29 C30 1.513(12)
C30 O9 1.401(10)
C31 O10 1.303(11)
C31 C32 1.424(12)
C31 C36 1.425(13)
C32 C33 1.375(14)
C33 C34 1.386(17)
C34 C35 1.366(15)
C35 C36 1.395(13)
C36 C37 1.450(12)
C38 C39 1.515(12)
C39 O11 1.416(9)
C39 C40 1.512(12)
C40 O12 1.447(10)
C41 O13 1.316(10)
C41 C42 1.403(12)
C41 C46 1.417(13)
C42 C43 1.397(13)
C43 C44 1.369(15)
C44 C45 1.384(13)
C45 C46 1.400(12)
C46 C47 1.447(12)
C48 C49 1.529(12)
C49 O14 1.422(9)
C49 C50 1.506(12)
C50 O15 1.430(10)
C51 O16 1.297(10)
C51 C52 1.394(13)
C51 C56 1.426(12)
C52 C53 1.372(13)
C53 C54 1.391(15)
C54 C55 1.364(15)
C55 C56 1.399(12)
C56 C57 1.452(13)
C58 C59 1.498(12)
C59 O17 1.418(9)
C59 C60 1.524(12)
C60 O18 1.436(10)
C61 O40 1.235(11)
C61 O39 1.264(11)
C61 C62 1.505(13)
C63 O41 1.239(10)
C63 O42 1.279(9)
C63 C64 1.502(12)
C65 O43 1.239(10)
C65 O44 1.288(10)
C65 C66 1.495(12)
C67 O46 1.267(10)
C67 O45 1.273(10)
C67 C68 1.473(12)
C69 O48 1.229(11)
C69 O47 1.288(10)
C69 C70 1.488(12)
C71 O49 1.255(10)
C71 O50 1.273(9)
C71 C72 1.483(11)
C73 O51 1.242(11)
C73 O52 1.284(10)
C73 C74 1.505(12)
C75 O54 1.239(11)
C75 O53 1.287(11)
C75 C76 1.482(13)
C77 O56 1.246(11)
C77 O55 1.252(11)
C77 C78 1.472(14)
C79 O57 1.248(11)
C79 O58 1.283(10)
C79 C80 1.475(13)
C81 O59 1.252(11)
C81 O60 1.282(10)
C81 C82 1.503(11)
C83 O62 1.241(11)
C83 O61 1.284(10)
C83 C84 1.492(13)
C85 O63 1.406(14)
C86 O64 1.354(16)
C87 O65 1.345(17)
C88 O66 1.445(10)
C89 O67 1.35(2)
C90 O68 1.44(2)
C91 O69 1.381(17)
C92 O70 1.443(17)
C93 O71 1.43(3)
C94 O72 1.464(19)
C95 O73 1.58(2)
C96 O74 1.39(2)

loop_
_platon_squeeze_void_nr
_platon_squeeze_void_average_x
_platon_squeeze_void_average_y
_platon_squeeze_void_average_z
_platon_squeeze_void_volume
_platon_squeeze_void_count_electrons
_platon_squeeze_void_content
1 0.448 0.168 0.784 232 39 ' '
2 0.596 0.087 0.034 13 2 ' '
3 0.668 0.116 0.228 14 2 ' '
4 0.458 0.128 -0.004 13 2 ' '
5 0.857 0.218 0.449 27 3 ' '
6 0.060 0.229 0.167 8 1 ' '
7 0.448 0.332 0.284 232 39 ' '
8 0.857 0.281 0.949 27 3 ' '
9 0.060 0.271 0.667 8 1 ' '
10 0.459 0.372 0.496 13 2 ' '
11 0.668 0.384 0.728 14 2 ' '
12 0.597 0.413 0.534 13 2 ' '
13 0.552 0.668 0.716 232 39 ' '
14 0.403 0.587 0.466 13 2 ' '
15 0.332 0.616 0.272 14 2 ' '
16 0.542 0.628 0.504 13 2 ' '
17 0.143 0.718 0.051 27 3 ' '
18 0.940 0.729 0.333 8 1 ' '
19 0.552 0.832 0.216 232 39 ' '
20 0.143 0.781 0.551 27 3 ' '
21 0.940 0.771 0.833 8 1 ' '
22 0.541 0.872 0.004 13 2 ' '
23 0.332 0.884 0.772 14 2 ' '
24 0.402 0.913 0.966 13 2 ' '
